data_4080570
loop_
_publ_author_name
'Miyazaki, Takamasa'
'Tanabe, Yoshiaki'
'Yuki, Masahiro'
'Miyake, Yoshihiro'
'Nishibayashi, Yoshiaki'

_publ_section_title
;
 Synthesis, Structure, and Reactivity of Group VI Metal Complexes Bearing
 Group IV Metallocenyldiphosphine Moieties and a
 Pentamethylcyclopentadienyl Ligand
;
_journal_issue 6
_journal_name_full Organometallics
_journal_page_first 2007
_journal_paper_doi 10.1021/om400088d
_journal_volume 32
_journal_year 2013
_chemical_formula_moiety 'C35 H59 Cl2 Mo P2 Zr'
_chemical_formula_sum 'C35 H59 Cl2 Mo P2 Zr'
_chemical_formula_weight 799.86
_space_group_IT_number 2
_symmetry_cell_setting triclinic
_symmetry_Int_Tables_number 2
_symmetry_space_group_name_Hall '-P 1'
_symmetry_space_group_name_H-M 'P -1'
_atom_sites_solution_hydrogens geom
_atom_sites_solution_primary direct
_atom_sites_solution_secondary difmap
_cell_angle_alpha 111.3080(8)
_cell_angle_beta 92.5210(9)
_cell_angle_gamma 101.4460(10)
_cell_formula_units_Z 2
_cell_length_a 11.4654(4)
_cell_length_b 12.6094(5)
_cell_length_c 13.8707(5)
_cell_measurement_reflns_used 9275
_cell_measurement_temperature 198
_cell_measurement_theta_max 27.48
_cell_measurement_theta_min 3.00
_cell_volume 1816.21(12)
_computing_cell_refinement 'RAPID AUTO'
_computing_data_collection 'RAPID AUTO (Rigaku, ????)'
_computing_data_reduction 'RAPID AUTO'
_computing_molecular_graphics 'CrystalStructure 4.0'
_computing_publication_material 'CrystalStructure 4.0 (Rigaku, 2010)'
_computing_structure_refinement 'CRYSTALS (Carruthers, et al., 1999)'
_computing_structure_solution 'DIRDIF99-PATTY (Gould, et al., 1999)'
_diffrn_ambient_temperature 198
_diffrn_detector_area_resol_mean 10.000
_diffrn_measured_fraction_theta_full 0.980
_diffrn_measured_fraction_theta_max 0.980
_diffrn_measurement_device_type 'Rigaku R-AXIS RAPID'
_diffrn_measurement_method \w
_diffrn_radiation_type 'Mo K\a'
_diffrn_radiation_wavelength 0.71075
_diffrn_reflns_av_R_equivalents 0.0491
_diffrn_reflns_limit_h_max 14
_diffrn_reflns_limit_h_min -14
_diffrn_reflns_limit_k_max 16
_diffrn_reflns_limit_k_min -16
_diffrn_reflns_limit_l_max 17
_diffrn_reflns_limit_l_min -17
_diffrn_reflns_number 17269
_diffrn_reflns_theta_full 27.48
_diffrn_reflns_theta_max 27.48
_diffrn_standards_number 0
_exptl_absorpt_coefficient_mu 0.889
_exptl_absorpt_correction_T_max 0.957
_exptl_absorpt_correction_T_min 0.944
_exptl_absorpt_correction_type numerical
_exptl_absorpt_process_details 'NUMABS (Rigaku, 1999)'
_exptl_crystal_colour brown
_exptl_crystal_density_diffrn 1.462
_exptl_crystal_density_method 'not measured'
_exptl_crystal_description plate
_exptl_crystal_F_000 830.00
_exptl_crystal_size_max 0.050
_exptl_crystal_size_mid 0.050
_exptl_crystal_size_min 0.050
_refine_diff_density_max 3.520
_refine_diff_density_min -1.320
_refine_ls_extinction_method none
_refine_ls_goodness_of_fit_ref 1.000
_refine_ls_hydrogen_treatment constr
_refine_ls_number_parameters 386
_refine_ls_number_reflns 8148
_refine_ls_R_factor_gt 0.0600
_refine_ls_shift/su_max 0.000
_refine_ls_structure_factor_coef Fsqd
_refine_ls_weighting_details 'w = 1/[7.6200\s(Fo^2^)]/(4Fo^2^)'
_refine_ls_weighting_scheme calc
_refine_ls_wR_factor_ref 0.1312
_reflns_number_gt 5908
_reflns_number_total 8148
_reflns_threshold_expression F^2^>2.0\s(F^2^)
_cod_data_source_file om400088d_si_002.cif
_cod_data_source_block '_6a'
_cod_original_cell_volume 1816.22(11)
_cod_database_code 4080570

loop_
_symmetry_equiv_pos_site_id
_symmetry_equiv_pos_as_xyz
1 +X,+Y,+Z
2 -X,-Y,-Z

loop_
_atom_site_label
_atom_site_type_symbol
_atom_site_fract_x
_atom_site_fract_y
_atom_site_fract_z
_atom_site_U_iso_or_equiv
_atom_site_adp_type
_atom_site_occupancy
_atom_site_symmetry_multiplicity
_atom_site_calc_flag
_atom_site_refinement_flags
Mo(1) Mo 0.19704(5) 0.36805(5) 0.21959(4) 0.02039(16) Uani 1.0 2 d .
Zr(1) Zr 0.06310(5) 0.14618(6) 0.29718(4) 0.02096(18) Uani 1.0 2 d .
Cl(1) Cl 0.18139(15) 0.35731(15) 0.39619(10) 0.0265(5) Uani 1.0 2 d .
Cl(2) Cl 0.11991(16) 0.22781(16) 0.03511(11) 0.0365(5) Uani 1.0 2 d .
P(1) P -0.02384(15) 0.35110(16) 0.21727(11) 0.0232(5) Uani 1.0 2 d .
P(2) P 0.32270(17) 0.22192(18) 0.19733(13) 0.0324(6) Uani 1.0 2 d .
C(1) C -0.0966(5) 0.2168(6) 0.2283(4) 0.0203(17) Uani 1.0 2 d .
C(2) C -0.1323(6) 0.2048(6) 0.3212(5) 0.027(2) Uani 1.0 2 d .
C(3) C -0.1592(6) 0.0855(7) 0.3042(5) 0.030(2) Uani 1.0 2 d .
C(4) C -0.1409(6) 0.0224(7) 0.2035(5) 0.029(2) Uani 1.0 2 d .
C(5) C -0.0992(6) 0.1031(6) 0.1570(5) 0.028(2) Uani 1.0 2 d .
C(6) C -0.0771(6) 0.4578(6) 0.3246(5) 0.029(2) Uani 1.0 2 d .
C(7) C -0.2122(6) 0.4477(7) 0.3197(5) 0.038(3) Uani 1.0 2 d .
C(8) C -0.1062(6) 0.3518(7) 0.1003(5) 0.035(3) Uani 1.0 2 d .
C(9) C -0.2253(7) 0.2626(7) 0.0568(5) 0.053(3) Uani 1.0 2 d .
C(10) C 0.2460(6) 0.0981(6) 0.2236(4) 0.0244(19) Uani 1.0 2 d .
C(11) C 0.2517(6) 0.0858(6) 0.3207(5) 0.027(2) Uani 1.0 2 d .
C(12) C 0.1602(6) -0.0110(7) 0.3141(5) 0.033(3) Uani 1.0 2 d .
C(13) C 0.0962(7) -0.0579(7) 0.2139(5) 0.035(3) Uani 1.0 2 d .
C(14) C 0.1479(6) 0.0092(6) 0.1587(5) 0.031(2) Uani 1.0 2 d .
C(15) C 0.4606(7) 0.2689(8) 0.2890(7) 0.056(3) Uani 1.0 2 d .
C(16) C 0.5352(7) 0.1773(8) 0.2785(8) 0.073(4) Uani 1.0 2 d .
C(17) C 0.3595(11) 0.1157(11) 0.0624(9) 0.121(4) Uiso 1.0 2 d .
C(18) C 0.4215(12) 0.1960(11) -0.0002(9) 0.121(4) Uiso 1.0 2 d .
C(19) C 0.2406(6) 0.5634(6) 0.3076(5) 0.028(2) Uani 1.0 2 d .
C(20) C 0.1957(6) 0.5490(6) 0.2044(5) 0.029(2) Uani 1.0 2 d .
C(21) C 0.2766(6) 0.5006(6) 0.1374(5) 0.029(2) Uani 1.0 2 d .
C(22) C 0.3716(6) 0.4860(6) 0.1953(5) 0.0263(19) Uani 1.0 2 d .
C(23) C 0.3519(6) 0.5245(6) 0.3022(5) 0.0265(19) Uani 1.0 2 d .
C(24) C 0.2028(7) 0.6366(7) 0.4099(5) 0.039(3) Uani 1.0 2 d .
C(25) C 0.1029(7) 0.6033(7) 0.1738(6) 0.044(3) Uani 1.0 2 d .
C(26) C 0.2662(7) 0.4757(7) 0.0209(4) 0.039(3) Uani 1.0 2 d .
C(27) C 0.4907(6) 0.4721(7) 0.1557(6) 0.044(3) Uani 1.0 2 d .
C(28) C 0.4400(7) 0.5537(7) 0.3957(5) 0.041(3) Uani 1.0 2 d .
C(29) C 0.0454(6) 0.1584(7) 0.4678(4) 0.030(2) Uani 1.0 2 d .
C(30) C 0.1580(6) 0.1910(7) 0.5481(4) 0.033(2) Uani 1.0 2 d .
C(31) C 0.1282(7) 0.2096(7) 0.6603(4) 0.042(3) Uani 1.0 2 d .
C(32) C 0.2362(9) 0.2512(8) 0.7408(5) 0.072(4) Uani 1.0 2 d .
C(33) C 0.4639(14) 0.9755(13) 0.4523(7) 0.157(4) Uiso 1.0 2 d .
C(34) C 0.5172(10) 0.8848(13) 0.3633(10) 0.157(4) Uiso 1.0 2 d .
C(35) C 0.4193(13) 0.8259(12) 0.2550(8) 0.157(4) Uiso 1.0 2 d .
H(1) H -0.1485 0.2676 0.3821 0.0349 Uiso 1.0 2 calc R
H(2) H -0.1947 0.0512 0.3523 0.0383 Uiso 1.0 2 calc R
H(3) H -0.1612 -0.0630 0.1683 0.0314 Uiso 1.0 2 calc R
H(4) H -0.0896 0.0825 0.0830 0.0325 Uiso 1.0 2 calc R
H(5) H -0.0614 0.4560 0.3932 0.0355 Uiso 1.0 2 calc R
H(6) H -0.0512 0.5390 0.3326 0.0355 Uiso 1.0 2 calc R
H(7) H -0.2509 0.3723 0.3184 0.0460 Uiso 1.0 2 calc R
H(8) H -0.2306 0.5076 0.3793 0.0460 Uiso 1.0 2 calc R
H(9) H -0.2405 0.4559 0.2572 0.0459 Uiso 1.0 2 calc R
H(10) H -0.1344 0.4221 0.1100 0.0458 Uiso 1.0 2 calc R
H(11) H -0.0660 0.3357 0.0382 0.0457 Uiso 1.0 2 calc R
H(12) H -0.2794 0.2728 0.1086 0.0612 Uiso 1.0 2 calc R
H(13) H -0.2605 0.2719 -0.0029 0.0612 Uiso 1.0 2 calc R
H(14) H -0.2103 0.1857 0.0362 0.0613 Uiso 1.0 2 calc R
H(15) H 0.3165 0.1285 0.3785 0.0361 Uiso 1.0 2 calc R
H(16) H 0.1488 -0.0441 0.3679 0.0435 Uiso 1.0 2 calc R
H(17) H 0.0332 -0.1302 0.1856 0.0392 Uiso 1.0 2 calc R
H(18) H 0.1281 -0.0105 0.0839 0.0354 Uiso 1.0 2 calc R
H(19) H 0.5208 0.3335 0.2865 0.0727 Uiso 1.0 2 calc R
H(20) H 0.4484 0.2873 0.3615 0.0727 Uiso 1.0 2 calc R
H(21) H 0.5593 0.1560 0.2099 0.0981 Uiso 1.0 2 calc R
H(22) H 0.6050 0.2075 0.3295 0.0982 Uiso 1.0 2 calc R
H(23) H 0.4866 0.1096 0.2852 0.0980 Uiso 1.0 2 calc R
H(24) H 0.1187 0.6081 0.4097 0.0473 Uiso 1.0 2 calc R
H(25) H 0.2472 0.6311 0.4675 0.0473 Uiso 1.0 2 calc R
H(26) H 0.2178 0.7168 0.4167 0.0473 Uiso 1.0 2 calc R
H(27) H 0.0495 0.5464 0.1143 0.0601 Uiso 1.0 2 calc R
H(28) H 0.0581 0.6302 0.2312 0.0600 Uiso 1.0 2 calc R
H(29) H 0.1410 0.6683 0.1570 0.0600 Uiso 1.0 2 calc R
H(30) H 0.2686 0.5470 0.0100 0.0486 Uiso 1.0 2 calc R
H(31) H 0.3316 0.4431 -0.0079 0.0486 Uiso 1.0 2 calc R
H(32) H 0.1916 0.4210 -0.0129 0.0485 Uiso 1.0 2 calc R
H(33) H 0.5271 0.5394 0.1414 0.0567 Uiso 1.0 2 calc R
H(34) H 0.5430 0.4640 0.2072 0.0566 Uiso 1.0 2 calc R
H(35) H 0.4774 0.4035 0.0927 0.0567 Uiso 1.0 2 calc R
H(36) H 0.5051 0.6166 0.3993 0.0500 Uiso 1.0 2 calc R
H(37) H 0.4013 0.5772 0.4575 0.0500 Uiso 1.0 2 calc R
H(38) H 0.4704 0.4864 0.3903 0.0500 Uiso 1.0 2 calc R
H(39) H 0.0155 0.2157 0.5227 0.0407 Uiso 1.0 2 calc R
H(40) H 0.0157 0.0960 0.4919 0.0406 Uiso 1.0 2 calc R
H(41) H 0.1999 0.1282 0.5249 0.0399 Uiso 1.0 2 calc R
H(42) H 0.2091 0.2626 0.5490 0.0399 Uiso 1.0 2 calc R
H(43) H 0.0814 0.2686 0.6817 0.0503 Uiso 1.0 2 calc R
H(44) H 0.0819 0.1365 0.6605 0.0503 Uiso 1.0 2 calc R
H(45) H 0.2828 0.3241 0.7423 0.0810 Uiso 1.0 2 calc R
H(46) H 0.2130 0.2614 0.8087 0.0810 Uiso 1.0 2 calc R
H(47) H 0.2832 0.1934 0.7213 0.0810 Uiso 1.0 2 calc R

loop_
_atom_site_aniso_label
_atom_site_aniso_U_11
_atom_site_aniso_U_22
_atom_site_aniso_U_33
_atom_site_aniso_U_12
_atom_site_aniso_U_13
_atom_site_aniso_U_23
Mo(1) 0.0207(4) 0.0228(4) 0.0194(3) 0.0067(3) 0.0035(2) 0.0090(3)
Zr(1) 0.0214(4) 0.0226(4) 0.0194(3) 0.0071(3) 0.0029(3) 0.0075(3)
Cl(1) 0.0320(10) 0.0282(11) 0.0184(7) 0.0041(8) 0.0008(6) 0.0094(7)
Cl(2) 0.0390(12) 0.0380(12) 0.0237(8) 0.0068(10) 0.0057(7) 0.0025(8)
P(1) 0.0229(10) 0.0287(11) 0.0205(8) 0.0104(9) 0.0033(7) 0.0101(7)
P(2) 0.0289(11) 0.0408(14) 0.0423(10) 0.0196(10) 0.0171(9) 0.0256(10)
C(1) 0.007(4) 0.029(5) 0.024(3) 0.007(3) 0.002(3) 0.007(3)
C(2) 0.026(4) 0.034(5) 0.028(3) 0.017(4) 0.012(3) 0.014(3)
C(3) 0.016(4) 0.035(5) 0.045(4) 0.004(4) 0.001(3) 0.021(4)
C(4) 0.023(4) 0.029(5) 0.026(4) 0.001(4) -0.001(3) 0.006(3)
C(5) 0.028(4) 0.034(5) 0.019(3) 0.008(4) 0.001(3) 0.007(3)
C(6) 0.026(4) 0.028(5) 0.035(4) 0.014(4) 0.010(3) 0.009(3)
C(7) 0.028(5) 0.046(6) 0.041(4) 0.023(4) 0.009(4) 0.008(4)
C(8) 0.030(5) 0.055(6) 0.029(4) 0.015(4) -0.001(3) 0.024(4)
C(9) 0.057(6) 0.051(6) 0.045(5) 0.011(5) -0.022(4) 0.014(4)
C(10) 0.024(4) 0.028(5) 0.023(3) 0.011(4) 0.002(3) 0.009(3)
C(11) 0.025(4) 0.035(5) 0.030(4) 0.018(4) 0.008(3) 0.016(4)
C(12) 0.030(5) 0.031(5) 0.047(4) 0.017(4) 0.013(4) 0.020(4)
C(13) 0.028(5) 0.021(5) 0.049(4) 0.012(4) 0.006(4) 0.002(4)
C(14) 0.035(5) 0.030(5) 0.024(4) 0.018(4) 0.008(3) -0.002(3)
C(15) 0.023(5) 0.055(7) 0.104(7) 0.001(5) -0.005(5) 0.052(6)
C(16) 0.025(5) 0.077(8) 0.144(9) 0.012(6) 0.004(6) 0.073(7)
C(19) 0.035(5) 0.018(4) 0.026(4) 0.000(4) 0.007(3) 0.005(3)
C(20) 0.032(5) 0.029(5) 0.029(4) 0.004(4) 0.005(3) 0.015(3)
C(21) 0.035(5) 0.023(5) 0.030(4) 0.001(4) 0.005(3) 0.015(3)
C(22) 0.029(4) 0.022(4) 0.031(4) 0.007(4) 0.006(3) 0.012(3)
C(23) 0.017(4) 0.023(5) 0.034(4) -0.000(4) 0.002(3) 0.007(3)
C(24) 0.041(5) 0.045(6) 0.031(4) 0.019(4) 0.017(4) 0.009(4)
C(25) 0.039(5) 0.053(6) 0.058(5) 0.013(5) 0.011(4) 0.039(5)
C(26) 0.057(6) 0.045(6) 0.020(4) 0.015(5) 0.010(4) 0.017(4)
C(27) 0.028(5) 0.046(6) 0.068(5) 0.011(5) 0.010(4) 0.031(5)
C(28) 0.040(5) 0.051(6) 0.034(4) 0.012(5) -0.001(4) 0.018(4)
C(29) 0.035(5) 0.045(5) 0.022(3) 0.014(4) 0.011(3) 0.021(3)
C(30) 0.034(5) 0.034(5) 0.032(4) 0.003(4) 0.004(3) 0.014(4)
C(31) 0.058(6) 0.046(6) 0.022(4) 0.015(5) -0.001(4) 0.012(4)
C(32) 0.104(9) 0.058(7) 0.041(5) -0.026(6) -0.020(5) 0.028(5)

loop_
_atom_type_symbol
_atom_type_description
_atom_type_scat_dispersion_real
_atom_type_scat_dispersion_imag
_atom_type_scat_source
C C 0.0033 0.0016
;
International Tables for Crystallography
(1992, Vol. C, Tables 4.2.6.8 and 6.1.1.4)
;
H H 0.0000 0.0000
;
International Tables for Crystallography
(1992, Vol. C, Table 6.1.1.4)
;
P P 0.1023 0.0942
;
International Tables for Crystallography
(1992, Vol. C, Tables 4.2.6.8 and 6.1.1.4)
;
Cl Cl 0.1484 0.1585
;
International Tables for Crystallography
(1992, Vol. C, Tables 4.2.6.8 and 6.1.1.4)
;
Zr Zr -2.9673 0.5597
;
International Tables for Crystallography
(1992, Vol. C, Tables 4.2.6.8 and 6.1.1.4)
;
Mo Mo -1.6832 0.6857
;
International Tables for Crystallography
(1992, Vol. C, Tables 4.2.6.8 and 6.1.1.4)
;

loop_
_geom_angle_atom_site_label_1
_geom_angle_atom_site_label_2
_geom_angle_atom_site_label_3
_geom_angle
_geom_angle_publ_flag
_geom_angle_site_symmetry_1
Cl(1) Mo(1) Cl(2) 134.42(7) yes .
Cl(1) Mo(1) P(1) 82.77(6) yes .
Cl(1) Mo(1) P(2) 83.83(7) yes .
Cl(1) Mo(1) C(19) 85.01(18) yes .
Cl(1) Mo(1) C(20) 117.85(15) yes .
Cl(1) Mo(1) C(21) 141.70(13) yes .
Cl(1) Mo(1) C(22) 118.57(15) yes .
Cl(1) Mo(1) C(23) 85.41(18) yes .
Cl(2) Mo(1) P(1) 78.37(6) yes .
Cl(2) Mo(1) P(2) 79.06(7) yes .
Cl(2) Mo(1) C(19) 136.73(19) yes .
Cl(2) Mo(1) C(20) 100.72(14) yes .
Cl(2) Mo(1) C(21) 83.86(13) yes .
Cl(2) Mo(1) C(22) 101.60(14) yes .
Cl(2) Mo(1) C(23) 137.39(17) yes .
P(1) Mo(1) P(2) 132.16(7) yes .
P(1) Mo(1) C(19) 93.15(19) yes .
P(1) Mo(1) C(20) 83.28(17) yes .
P(1) Mo(1) C(21) 108.91(19) yes .
P(1) Mo(1) C(22) 141.1(2) yes .
P(1) Mo(1) C(23) 130.07(18) yes .
P(2) Mo(1) C(19) 131.00(19) yes .
P(2) Mo(1) C(20) 142.41(18) yes .
P(2) Mo(1) C(21) 109.89(19) yes .
P(2) Mo(1) C(22) 84.7(2) yes .
P(2) Mo(1) C(23) 94.1(2) yes .
C(19) Mo(1) C(20) 36.0(3) yes .
C(19) Mo(1) C(21) 58.7(3) yes .
C(19) Mo(1) C(22) 59.9(3) yes .
C(19) Mo(1) C(23) 37.4(3) yes .
C(20) Mo(1) C(21) 34.3(3) yes .
C(20) Mo(1) C(22) 58.3(3) yes .
C(20) Mo(1) C(23) 60.4(3) yes .
C(21) Mo(1) C(22) 34.3(3) yes .
C(21) Mo(1) C(23) 58.8(3) yes .
C(22) Mo(1) C(23) 35.8(2) yes .
Cl(1) Zr(1) C(1) 90.45(14) yes .
Cl(1) Zr(1) C(2) 91.83(15) yes .
Cl(1) Zr(1) C(3) 121.39(16) yes .
Cl(1) Zr(1) C(4) 143.36(19) yes .
Cl(1) Zr(1) C(5) 119.80(18) yes .
Cl(1) Zr(1) C(10) 89.02(15) yes .
Cl(1) Zr(1) C(11) 87.01(15) yes .
Cl(1) Zr(1) C(12) 115.76(14) yes .
Cl(1) Zr(1) C(13) 140.45(16) yes .
Cl(1) Zr(1) C(14) 120.46(16) yes .
Cl(1) Zr(1) C(29) 80.80(17) yes .
C(1) Zr(1) C(2) 33.1(3) yes .
C(1) Zr(1) C(3) 54.3(3) yes .
C(1) Zr(1) C(4) 54.4(3) yes .
C(1) Zr(1) C(5) 33.1(2) yes .
C(1) Zr(1) C(10) 129.3(3) yes .
C(1) Zr(1) C(11) 162.3(3) yes .
C(1) Zr(1) C(12) 153.77(19) yes .
C(1) Zr(1) C(13) 123.8(2) yes .
C(1) Zr(1) C(14) 112.9(2) yes .
C(1) Zr(1) C(29) 112.2(3) yes .
C(2) Zr(1) C(3) 32.4(3) yes .
C(2) Zr(1) C(4) 53.6(2) yes .
C(2) Zr(1) C(5) 54.38(19) yes .
C(2) Zr(1) C(10) 162.4(3) yes .
C(2) Zr(1) C(11) 164.4(3) yes .
C(2) Zr(1) C(12) 138.6(3) yes .
C(2) Zr(1) C(13) 127.5(3) yes .
C(2) Zr(1) C(14) 137.04(19) yes .
C(2) Zr(1) C(29) 79.7(3) yes .
C(3) Zr(1) C(4) 31.72(19) yes .
C(3) Zr(1) C(5) 53.7(3) yes .
C(3) Zr(1) C(10) 149.4(2) yes .
C(3) Zr(1) C(11) 140.2(3) yes .
C(3) Zr(1) C(12) 107.9(3) yes .
C(3) Zr(1) C(13) 96.4(3) yes .
C(3) Zr(1) C(14) 116.4(2) yes .
C(3) Zr(1) C(29) 74.3(3) yes .
C(4) Zr(1) C(5) 32.8(3) yes .
C(4) Zr(1) C(10) 120.03(19) yes .
C(4) Zr(1) C(11) 129.6(3) yes .
C(4) Zr(1) C(12) 99.9(3) yes .
C(4) Zr(1) C(13) 75.6(3) yes .
C(4) Zr(1) C(14) 86.6(2) yes .
C(4) Zr(1) C(29) 101.6(2) yes .
C(5) Zr(1) C(10) 110.5(2) yes .
C(5) Zr(1) C(11) 138.4(2) yes .
C(5) Zr(1) C(12) 122.0(2) yes .
C(5) Zr(1) C(13) 90.7(3) yes .
C(5) Zr(1) C(14) 83.8(3) yes .
C(5) Zr(1) C(29) 127.8(3) yes .
C(10) Zr(1) C(11) 33.2(3) yes .
C(10) Zr(1) C(12) 54.7(3) yes .
C(10) Zr(1) C(13) 54.9(3) yes .
C(10) Zr(1) C(14) 33.51(19) yes .
C(10) Zr(1) C(29) 117.7(3) yes .
C(11) Zr(1) C(12) 32.8(3) yes .
C(11) Zr(1) C(13) 54.2(2) yes .
C(11) Zr(1) C(14) 54.6(2) yes .
C(11) Zr(1) C(29) 84.7(3) yes .
C(12) Zr(1) C(13) 32.1(2) yes .
C(12) Zr(1) C(14) 53.9(3) yes .
C(12) Zr(1) C(29) 75.4(3) yes .
C(13) Zr(1) C(14) 32.7(3) yes .
C(13) Zr(1) C(29) 100.7(3) yes .
C(14) Zr(1) C(29) 129.3(3) yes .
Mo(1) Cl(1) Zr(1) 85.96(4) yes .
Mo(1) P(1) C(1) 110.8(3) yes .
Mo(1) P(1) C(6) 118.17(19) yes .
Mo(1) P(1) C(8) 117.1(3) yes .
C(1) P(1) C(6) 100.9(3) yes .
C(1) P(1) C(8) 104.7(3) yes .
C(6) P(1) C(8) 103.1(4) yes .
Mo(1) P(2) C(10) 111.6(3) yes .
Mo(1) P(2) C(15) 116.7(3) yes .
Mo(1) P(2) C(17) 125.9(5) yes .
C(10) P(2) C(15) 100.3(4) yes .
C(10) P(2) C(17) 90.5(5) yes .
C(15) P(2) C(17) 106.0(5) yes .
Zr(1) C(1) P(1) 106.3(3) yes .
Zr(1) C(1) C(2) 73.8(5) yes .
Zr(1) C(1) C(5) 72.5(4) yes .
P(1) C(1) C(2) 125.6(5) yes .
P(1) C(1) C(5) 126.1(5) yes .
C(2) C(1) C(5) 106.3(7) yes .
Zr(1) C(2) C(1) 73.0(4) yes .
Zr(1) C(2) C(3) 75.1(5) yes .
C(1) C(2) C(3) 108.2(6) yes .
Zr(1) C(3) C(2) 72.5(4) yes .
Zr(1) C(3) C(4) 74.3(4) yes .
C(2) C(3) C(4) 108.9(7) yes .
Zr(1) C(4) C(3) 74.0(4) yes .
Zr(1) C(4) C(5) 70.8(4) yes .
C(3) C(4) C(5) 107.6(7) yes .
Zr(1) C(5) C(1) 74.4(4) yes .
Zr(1) C(5) C(4) 76.4(4) yes .
C(1) C(5) C(4) 108.9(6) yes .
P(1) C(6) C(7) 117.1(4) yes .
P(1) C(8) C(9) 116.8(6) yes .
Zr(1) C(10) P(2) 107.0(4) yes .
Zr(1) C(10) C(11) 74.1(4) yes .
Zr(1) C(10) C(14) 73.2(4) yes .
P(2) C(10) C(11) 126.3(5) yes .
P(2) C(10) C(14) 125.7(6) yes .
C(11) C(10) C(14) 106.4(6) yes .
Zr(1) C(11) C(10) 72.7(5) yes .
Zr(1) C(11) C(12) 75.8(5) yes .
C(10) C(11) C(12) 108.6(5) yes .
Zr(1) C(12) C(11) 71.4(5) yes .
Zr(1) C(12) C(13) 73.6(5) yes .
C(11) C(12) C(13) 108.1(7) yes .
Zr(1) C(13) C(12) 74.3(5) yes .
Zr(1) C(13) C(14) 71.1(5) yes .
C(12) C(13) C(14) 107.7(6) yes .
Zr(1) C(14) C(10) 73.3(4) yes .
Zr(1) C(14) C(13) 76.3(4) yes .
C(10) C(14) C(13) 109.2(6) yes .
P(2) C(15) C(16) 116.8(5) yes .
P(2) C(17) C(18) 108.1(8) yes .
Mo(1) C(19) C(20) 76.4(4) yes .
Mo(1) C(19) C(23) 71.8(4) yes .
Mo(1) C(19) C(24) 130.4(5) yes .
C(20) C(19) C(23) 108.1(6) yes .
C(20) C(19) C(24) 127.2(7) yes .
C(23) C(19) C(24) 122.7(6) yes .
Mo(1) C(20) C(19) 67.6(5) yes .
Mo(1) C(20) C(21) 74.3(5) yes .
Mo(1) C(20) C(25) 135.9(5) yes .
C(19) C(20) C(21) 107.1(7) yes .
C(19) C(20) C(25) 127.7(6) yes .
C(21) C(20) C(25) 123.2(7) yes .
Mo(1) C(21) C(20) 71.4(5) yes .
Mo(1) C(21) C(22) 71.1(5) yes .
Mo(1) C(21) C(26) 127.1(5) yes .
C(20) C(21) C(22) 109.8(6) yes .
C(20) C(21) C(26) 124.6(7) yes .
C(22) C(21) C(26) 125.5(7) yes .
Mo(1) C(22) C(21) 74.7(4) yes .
Mo(1) C(22) C(23) 68.5(4) yes .
Mo(1) C(22) C(27) 138.4(6) yes .
C(21) C(22) C(23) 108.5(6) yes .
C(21) C(22) C(27) 123.0(6) yes .
C(23) C(22) C(27) 125.4(6) yes .
Mo(1) C(23) C(19) 70.8(4) yes .
Mo(1) C(23) C(22) 75.6(4) yes .
Mo(1) C(23) C(28) 131.5(6) yes .
C(19) C(23) C(22) 106.6(6) yes .
C(19) C(23) C(28) 123.3(6) yes .
C(22) C(23) C(28) 128.0(6) yes .
Zr(1) C(29) C(30) 121.2(5) yes .
C(29) C(30) C(31) 113.5(6) yes .
C(30) C(31) C(32) 114.3(7) yes .
C(33) C(33) C(34) 113.668 yes 2_676
C(33) C(34) C(35) 109.321 yes .
Zr(1) C(2) H(1) 125.645 no .
C(1) C(2) H(1) 125.323 no .
C(3) C(2) H(1) 125.690 no .
Zr(1) C(3) H(2) 125.271 no .
C(2) C(3) H(2) 125.712 no .
C(4) C(3) H(2) 124.998 no .
Zr(1) C(4) H(3) 125.440 no .
C(3) C(4) H(3) 126.152 no .
C(5) C(4) H(3) 125.932 no .
Zr(1) C(5) H(4) 125.143 no .
C(1) C(5) H(4) 124.847 no .
C(4) C(5) H(4) 125.150 no .
P(1) C(6) H(5) 116.285 no .
P(1) C(6) H(6) 116.070 no .
C(7) C(6) H(5) 99.053 no .
C(7) C(6) H(6) 99.231 no .
H(5) C(6) H(6) 106.452 no .
C(6) C(7) H(7) 109.089 no .
C(6) C(7) H(8) 110.506 no .
C(6) C(7) H(9) 108.900 no .
H(7) C(7) H(8) 109.443 no .
H(7) C(7) H(9) 109.442 no .
H(8) C(7) H(9) 109.444 no .
P(1) C(8) H(10) 115.353 no .
P(1) C(8) H(11) 116.639 no .
C(9) C(8) H(10) 98.548 no .
C(9) C(8) H(11) 100.552 no .
H(10) C(8) H(11) 106.451 no .
C(8) C(9) H(12) 110.567 no .
C(8) C(9) H(13) 109.509 no .
C(8) C(9) H(14) 108.423 no .
H(12) C(9) H(13) 109.428 no .
H(12) C(9) H(14) 109.444 no .
H(13) C(9) H(14) 109.450 no .
Zr(1) C(11) H(15) 125.564 no .
C(10) C(11) H(15) 125.170 no .
C(12) C(11) H(15) 125.474 no .
Zr(1) C(12) H(16) 125.322 no .
C(11) C(12) H(16) 125.759 no .
C(13) C(12) H(16) 125.887 no .
Zr(1) C(13) H(17) 125.727 no .
C(12) C(13) H(17) 125.474 no .
C(14) C(13) H(17) 126.495 no .
Zr(1) C(14) H(18) 124.710 no .
C(10) C(14) H(18) 125.052 no .
C(13) C(14) H(18) 124.950 no .
P(2) C(15) H(19) 116.250 no .
P(2) C(15) H(20) 115.000 no .
C(16) C(15) H(19) 101.272 no .
C(16) C(15) H(20) 98.087 no .
H(19) C(15) H(20) 107.148 no .
C(15) C(16) H(21) 106.464 no .
C(15) C(16) H(22) 112.164 no .
C(15) C(16) H(23) 109.816 no .
H(21) C(16) H(22) 109.443 no .
H(21) C(16) H(23) 109.444 no .
H(22) C(16) H(23) 109.445 no .
C(19) C(24) H(24) 108.989 no .
C(19) C(24) H(25) 110.041 no .
C(19) C(24) H(26) 109.465 no .
H(24) C(24) H(25) 109.446 no .
H(24) C(24) H(26) 109.442 no .
H(25) C(24) H(26) 109.443 no .
C(20) C(25) H(27) 109.751 no .
C(20) C(25) H(28) 108.820 no .
C(20) C(25) H(29) 109.931 no .
H(27) C(25) H(28) 109.445 no .
H(27) C(25) H(29) 109.439 no .
H(28) C(25) H(29) 109.440 no .
C(21) C(26) H(30) 109.744 no .
C(21) C(26) H(31) 109.415 no .
C(21) C(26) H(32) 109.344 no .
H(30) C(26) H(31) 109.444 no .
H(30) C(26) H(32) 109.438 no .
H(31) C(26) H(32) 109.443 no .
C(22) C(27) H(33) 109.868 no .
C(22) C(27) H(34) 109.646 no .
C(22) C(27) H(35) 108.982 no .
H(33) C(27) H(34) 109.441 no .
H(33) C(27) H(35) 109.442 no .
H(34) C(27) H(35) 109.447 no .
C(23) C(28) H(36) 109.261 no .
C(23) C(28) H(37) 109.580 no .
C(23) C(28) H(38) 109.655 no .
H(36) C(28) H(37) 109.447 no .
H(36) C(28) H(38) 109.444 no .
H(37) C(28) H(38) 109.441 no .
Zr(1) C(29) H(39) 128.213 no .
Zr(1) C(29) H(40) 128.553 no .
C(30) C(29) H(39) 85.733 no .
C(30) C(29) H(40) 85.993 no .
H(39) C(29) H(40) 93.404 no .
C(29) C(30) H(41) 107.937 no .
C(29) C(30) H(42) 107.966 no .
C(31) C(30) H(41) 109.062 no .
C(31) C(30) H(42) 108.865 no .
H(41) C(30) H(42) 109.493 no .
C(30) C(31) H(43) 109.078 no .
C(30) C(31) H(44) 108.995 no .
C(32) C(31) H(43) 106.652 no .
C(32) C(31) H(44) 108.258 no .
H(43) C(31) H(44) 109.479 no .
C(31) C(32) H(45) 109.508 no .
C(31) C(32) H(46) 111.084 no .
C(31) C(32) H(47) 107.892 no .
H(45) C(32) H(46) 109.445 no .
H(45) C(32) H(47) 109.446 no .
H(46) C(32) H(47) 109.436 no .

loop_
_geom_bond_atom_site_label_1
_geom_bond_atom_site_label_2
_geom_bond_distance
_geom_bond_publ_flag
_geom_bond_site_symmetry_2
Mo(1) Cl(1) 2.5142(17) yes .
Mo(1) Cl(2) 2.5196(14) yes .
Mo(1) P(1) 2.4966(19) yes .
Mo(1) P(2) 2.499(3) yes .
Mo(1) C(19) 2.254(7) yes .
Mo(1) C(20) 2.370(9) yes .
Mo(1) C(21) 2.408(8) yes .
Mo(1) C(22) 2.361(7) yes .
Mo(1) C(23) 2.268(6) yes .
Zr(1) Cl(1) 2.5610(17) yes .
Zr(1) C(1) 2.484(8) yes .
Zr(1) C(2) 2.495(8) yes .
Zr(1) C(3) 2.528(7) yes .
Zr(1) C(4) 2.531(6) yes .
Zr(1) C(5) 2.460(7) yes .
Zr(1) C(10) 2.459(7) yes .
Zr(1) C(11) 2.476(8) yes .
Zr(1) C(12) 2.532(9) yes .
Zr(1) C(13) 2.524(8) yes .
Zr(1) C(14) 2.457(7) yes .
Zr(1) C(29) 2.336(7) yes .
P(1) C(1) 1.796(8) yes .
P(1) C(6) 1.830(7) yes .
P(1) C(8) 1.845(8) yes .
P(2) C(10) 1.800(8) yes .
P(2) C(15) 1.836(8) yes .
P(2) C(17) 1.987(12) yes .
C(1) C(2) 1.420(10) yes .
C(1) C(5) 1.409(9) yes .
C(2) C(3) 1.402(11) yes .
C(3) C(4) 1.383(8) yes .
C(4) C(5) 1.411(11) yes .
C(6) C(7) 1.525(10) yes .
C(8) C(9) 1.523(10) yes .
C(10) C(11) 1.410(10) yes .
C(10) C(14) 1.417(8) yes .
C(11) C(12) 1.415(10) yes .
C(12) C(13) 1.400(9) yes .
C(13) C(14) 1.402(12) yes .
C(15) C(16) 1.538(14) yes .
C(17) C(18) 1.640 yes .
C(19) C(20) 1.435(9) yes .
C(19) C(23) 1.451(11) yes .
C(19) C(24) 1.520(9) yes .
C(20) C(21) 1.410(10) yes .
C(20) C(25) 1.497(12) yes .
C(21) C(22) 1.405(11) yes .
C(21) C(26) 1.524(9) yes .
C(22) C(23) 1.427(9) yes .
C(22) C(27) 1.513(10) yes .
C(23) C(28) 1.492(9) yes .
C(29) C(30) 1.552(9) yes .
C(30) C(31) 1.550(9) yes .
C(31) C(32) 1.499(11) yes .
C(33) C(33) 1.386 yes 2_676
C(33) C(34) 1.589 yes .
C(34) C(35) 1.667 yes .
C(2) H(1) 0.980 no .
C(3) H(2) 0.980 no .
C(4) H(3) 0.980 no .
C(5) H(4) 0.980 no .
C(6) H(5) 0.970 no .
C(6) H(6) 0.970 no .
C(7) H(7) 0.960 no .
C(7) H(8) 0.960 no .
C(7) H(9) 0.960 no .
C(8) H(10) 0.970 no .
C(8) H(11) 0.970 no .
C(9) H(12) 0.960 no .
C(9) H(13) 0.960 no .
C(9) H(14) 0.960 no .
C(11) H(15) 0.980 no .
C(12) H(16) 0.980 no .
C(13) H(17) 0.980 no .
C(14) H(18) 0.980 no .
C(15) H(19) 0.970 no .
C(15) H(20) 0.970 no .
C(16) H(21) 0.960 no .
C(16) H(22) 0.960 no .
C(16) H(23) 0.960 no .
C(24) H(24) 0.960 no .
C(24) H(25) 0.960 no .
C(24) H(26) 0.960 no .
C(25) H(27) 0.960 no .
C(25) H(28) 0.960 no .
C(25) H(29) 0.960 no .
C(26) H(30) 0.960 no .
C(26) H(31) 0.960 no .
C(26) H(32) 0.960 no .
C(27) H(33) 0.960 no .
C(27) H(34) 0.960 no .
C(27) H(35) 0.960 no .
C(28) H(36) 0.960 no .
C(28) H(37) 0.960 no .
C(28) H(38) 0.960 no .
C(29) H(39) 0.970 no .
C(29) H(40) 0.970 no .
C(30) H(41) 0.970 no .
C(30) H(42) 0.970 no .
C(31) H(43) 0.970 no .
C(31) H(44) 0.970 no .
C(32) H(45) 0.960 no .
C(32) H(46) 0.960 no .
C(32) H(47) 0.960 no .

loop_
_geom_contact_atom_site_label_1
_geom_contact_atom_site_label_2
_geom_contact_distance
_geom_contact_publ_flag
_geom_contact_site_symmetry_2
Cl(1) C(24) 3.416(9) no .
Cl(1) C(28) 3.467(8) no .
Cl(1) C(30) 3.457(9) no .
Cl(2) C(5) 3.519(7) no .
Cl(2) C(8) 3.282(8) no .
Cl(2) C(17) 3.395(15) no .
Cl(2) C(18) 3.593(14) no .
Cl(2) C(26) 3.319(8) no .
P(1) C(25) 3.497(9) no .
C(1) C(7) 3.292(11) no .
C(1) C(9) 3.032(11) no .
C(2) C(6) 3.110(11) no .
C(2) C(7) 3.374(12) no .
C(5) C(8) 3.514(12) no .
C(5) C(9) 3.328(13) no .
C(6) C(24) 3.411(9) no .
C(7) C(8) 3.231(9) no .
C(7) C(9) 3.521(9) no .
C(8) C(25) 3.356(10) no .
C(10) C(16) 3.237(10) no .
C(11) C(15) 3.146(11) no .
C(11) C(16) 3.377(11) no .
C(11) C(30) 3.269(9) no .
C(12) C(30) 3.324(8) no .
C(14) C(17) 3.127(15) no .
C(15) C(28) 3.412(12) no .
C(16) C(17) 3.286(16) no .
C(18) C(27) 3.272(13) no .
C(24) C(25) 3.270(10) no .
C(24) C(28) 3.091(12) no .
C(25) C(26) 3.108(11) no .
C(26) C(27) 3.131(11) no .
C(27) C(28) 3.225(10) no .
Mo(1) H(24) 3.5229 no .
Mo(1) H(32) 3.5223 no .
Mo(1) H(38) 3.5467 no .
Zr(1) H(41) 3.5656 no .
Zr(1) H(42) 3.4558 no .
Cl(1) H(5) 3.2718 no .
Cl(1) H(15) 3.4751 no .
Cl(1) H(20) 3.3574 no .
Cl(1) H(24) 3.3218 no .
Cl(1) H(25) 3.1439 no .
Cl(1) H(37) 3.1765 no .
Cl(1) H(38) 3.4080 no .
Cl(1) H(39) 3.3329 no .
Cl(1) H(42) 2.8199 no .
Cl(2) H(4) 2.9749 no .
Cl(2) H(11) 2.7410 no .
Cl(2) H(18) 3.3287 no .
Cl(2) H(31) 3.5078 no .
Cl(2) H(32) 2.7353 no .
P(1) H(1) 3.1339 no .
P(1) H(4) 3.1287 no .
P(1) H(7) 3.0233 no .
P(1) H(9) 3.0197 no .
P(1) H(12) 3.0352 no .
P(1) H(14) 3.0300 no .
P(1) H(24) 3.3947 no .
P(1) H(27) 3.2641 no .
P(1) H(28) 3.3891 no .
P(2) H(15) 3.1369 no .
P(2) H(18) 3.1285 no .
P(2) H(21) 3.0063 no .
P(2) H(23) 3.0218 no .
P(2) H(34) 3.5098 no .
P(2) H(35) 3.3946 no .
P(2) H(38) 3.4677 no .
C(1) H(2) 3.2297 no .
C(1) H(3) 3.2349 no .
C(1) H(5) 2.9858 no .
C(1) H(7) 2.8848 no .
C(1) H(11) 3.4742 no .
C(1) H(12) 2.9623 no .
C(1) H(14) 2.7719 no .
C(2) H(3) 3.2092 no .
C(2) H(4) 3.2057 no .
C(2) H(5) 2.8810 no .
C(2) H(7) 2.7391 no .
C(2) H(39) 3.1479 no .
C(3) H(4) 3.1928 no .
C(3) H(39) 3.2301 no .
C(3) H(40) 3.1611 no .
C(4) H(1) 3.2035 no .
C(4) H(17) 2.9953 no .
C(4) H(18) 3.5910 no .
C(5) H(1) 3.2073 no .
C(5) H(2) 3.1979 no .
C(5) H(12) 3.4601 no .
C(5) H(14) 2.6687 no .
C(5) H(18) 3.2449 no .
C(6) H(1) 2.7806 no .
C(6) H(10) 2.8688 no .
C(6) H(12) 3.4583 no .
C(6) H(24) 2.5443 no .
C(6) H(28) 3.1133 no .
C(7) H(1) 2.9111 no .
C(7) H(10) 3.0035 no .
C(7) H(12) 2.9099 no .
C(8) H(4) 3.3605 no .
C(8) H(6) 3.1704 no .
C(8) H(7) 3.4663 no .
C(8) H(9) 2.8028 no .
C(8) H(27) 2.6708 no .
C(8) H(28) 3.4081 no .
C(9) H(4) 3.1085 no .
C(9) H(7) 3.4315 no .
C(9) H(9) 2.9982 no .
C(10) H(16) 3.2356 no .
C(10) H(17) 3.2425 no .
C(10) H(20) 2.9715 no .
C(10) H(21) 3.5489 no .
C(10) H(23) 2.8116 no .
C(11) H(17) 3.2210 no .
C(11) H(18) 3.2061 no .
C(11) H(20) 2.9033 no .
C(11) H(23) 2.7368 no .
C(11) H(41) 2.7988 no .
C(11) H(42) 3.2671 no .
C(12) H(18) 3.2004 no .
C(12) H(40) 3.0780 no .
C(12) H(41) 2.7698 no .
C(13) H(3) 2.9747 no .
C(13) H(15) 3.2176 no .
C(14) H(3) 3.5012 no .
C(14) H(4) 3.2907 no .
C(14) H(15) 3.2073 no .
C(14) H(16) 3.2066 no .
C(15) H(15) 2.8322 no .
C(15) H(34) 3.0704 no .
C(15) H(38) 2.5631 no .
C(16) H(15) 2.9834 no .
C(17) H(18) 2.8989 no .
C(17) H(19) 3.4492 no .
C(17) H(21) 2.8390 no .
C(17) H(23) 3.3915 no .
C(17) H(35) 3.4731 no .
C(18) H(21) 3.4958 no .
C(18) H(31) 3.5045 no .
C(18) H(34) 3.5138 no .
C(18) H(35) 2.3929 no .
C(19) H(6) 3.3426 no .
C(19) H(27) 3.3039 no .
C(19) H(28) 2.7136 no .
C(19) H(29) 3.1330 no .
C(19) H(36) 3.0822 no .
C(19) H(37) 2.6504 no .
C(19) H(38) 3.2807 no .
C(20) H(6) 3.4134 no .
C(20) H(24) 2.8961 no .
C(20) H(25) 3.3999 no .
C(20) H(26) 2.8990 no .
C(20) H(30) 2.8505 no .
C(20) H(31) 3.3553 no .
C(20) H(32) 2.8481 no .
C(21) H(27) 2.8066 no .
C(21) H(28) 3.3187 no .
C(21) H(29) 2.8093 no .
C(21) H(33) 2.8106 no .
C(21) H(34) 3.3318 no .
C(21) H(35) 2.8059 no .
C(22) H(19) 3.3321 no .
C(22) H(30) 3.1813 no .
C(22) H(31) 2.6695 no .
C(22) H(32) 3.2170 no .
C(22) H(36) 2.8797 no .
C(22) H(37) 3.3713 no .
C(22) H(38) 2.8843 no .
C(23) H(19) 3.3321 no .
C(23) H(24) 3.2883 no .
C(23) H(25) 2.6728 no .
C(23) H(26) 3.1082 no .
C(23) H(33) 3.0975 no .
C(23) H(34) 2.7031 no .
C(23) H(35) 3.2954 no .
C(24) H(5) 3.3518 no .
C(24) H(6) 2.9135 no .
C(24) H(28) 2.8881 no .
C(24) H(36) 3.5304 no .
C(24) H(37) 2.6616 no .
C(25) H(6) 3.1146 no .
C(25) H(10) 3.0427 no .
C(25) H(11) 3.3382 no .
C(25) H(24) 3.2477 no .
C(25) H(26) 3.2390 no .
C(25) H(30) 3.0031 no .
C(25) H(32) 3.1402 no .
C(26) H(27) 2.9942 no .
C(26) H(29) 3.1325 no .
C(26) H(33) 3.1656 no .
C(26) H(35) 3.0011 no .
C(27) H(19) 2.9925 no .
C(27) H(31) 2.7158 no .
C(27) H(36) 3.1818 no .
C(27) H(38) 3.2154 no .
C(28) H(19) 2.9911 no .
C(28) H(20) 3.2390 no .
C(28) H(25) 2.6777 no .
C(28) H(26) 3.5376 no .
C(28) H(34) 2.8566 no .
C(29) H(1) 3.2277 no .
C(29) H(2) 2.9210 no .
C(29) H(15) 3.4359 no .
C(29) H(16) 2.9362 no .
C(29) H(43) 2.7519 no .
C(29) H(44) 2.8079 no .
C(30) H(15) 3.0096 no .
C(30) H(16) 3.0842 no .
C(30) H(45) 2.7456 no .
C(30) H(46) 3.3902 no .
C(30) H(47) 2.7309 no .
C(31) H(39) 2.2911 no .
C(31) H(40) 2.3968 no .
C(32) H(41) 2.7941 no .
C(32) H(42) 2.7231 no .
H(1) H(2) 2.5459 no .
H(1) H(5) 2.3335 no .
H(1) H(7) 2.2963 no .
H(1) H(8) 3.3552 no .
H(1) H(39) 2.9757 no .
H(2) H(3) 2.5230 no .
H(2) H(39) 3.1061 no .
H(2) H(40) 2.8525 no .
H(3) H(4) 2.5504 no .
H(3) H(17) 2.5681 no .
H(3) H(18) 3.5843 no .
H(4) H(11) 3.4312 no .
H(4) H(12) 3.4838 no .
H(4) H(14) 2.2974 no .
H(4) H(18) 2.9623 no .
H(5) H(7) 2.2371 no .
H(5) H(8) 2.1859 no .
H(5) H(9) 2.7259 no .
H(5) H(24) 2.4618 no .
H(6) H(7) 2.7293 no .
H(6) H(8) 2.1879 no .
H(6) H(9) 2.2370 no .
H(6) H(10) 2.9132 no .
H(6) H(24) 2.0402 no .
H(6) H(25) 3.5830 no .
H(6) H(26) 3.3073 no .
H(6) H(27) 3.3138 no .
H(6) H(28) 2.3727 no .
H(7) H(10) 3.4438 no .
H(7) H(12) 2.6924 no .
H(9) H(10) 2.3712 no .
H(9) H(12) 2.4149 no .
H(9) H(13) 3.4765 no .
H(10) H(12) 2.2443 no .
H(10) H(13) 2.1655 no .
H(10) H(14) 2.7146 no .
H(10) H(27) 2.3491 no .
H(10) H(28) 2.9586 no .
H(11) H(12) 2.7522 no .
H(11) H(13) 2.1889 no .
H(11) H(14) 2.2440 no .
H(11) H(27) 2.5231 no .
H(11) H(32) 3.1397 no .
H(15) H(16) 2.5565 no .
H(15) H(20) 2.3501 no .
H(15) H(22) 3.4321 no .
H(15) H(23) 2.3909 no .
H(15) H(41) 2.4804 no .
H(15) H(42) 2.8540 no .
H(16) H(17) 2.5428 no .
H(16) H(40) 2.7388 no .
H(16) H(41) 2.3974 no .
H(17) H(18) 2.5464 no .
H(19) H(21) 2.2449 no .
H(19) H(22) 2.2501 no .
H(19) H(23) 2.7659 no .
H(19) H(34) 2.2695 no .
H(19) H(35) 3.1668 no .
H(19) H(36) 3.3821 no .
H(19) H(38) 2.1493 no .
H(20) H(21) 2.7061 no .
H(20) H(22) 2.2135 no .
H(20) H(23) 2.2451 no .
H(20) H(37) 3.5681 no .
H(20) H(38) 2.3525 no .
H(24) H(28) 2.6684 no .
H(24) H(37) 3.4051 no .
H(25) H(36) 3.1627 no .
H(25) H(37) 2.0078 no .
H(25) H(38) 3.4199 no .
H(26) H(28) 2.8130 no .
H(26) H(29) 3.4682 no .
H(26) H(37) 3.1529 no .
H(27) H(30) 2.9529 no .
H(27) H(32) 2.7414 no .
H(29) H(30) 2.7425 no .
H(29) H(32) 3.3338 no .
H(30) H(33) 3.4472 no .
H(31) H(33) 2.7338 no .
H(31) H(35) 2.3712 no .
H(33) H(36) 3.3842 no .
H(34) H(36) 2.7745 no .
H(34) H(38) 2.6420 no .
H(39) H(41) 2.5764 no .
H(39) H(42) 2.1595 no .
H(39) H(43) 2.1134 no .
H(39) H(44) 2.6071 no .
H(40) H(41) 2.0681 no .
H(40) H(42) 2.5971 no .
H(40) H(43) 2.6923 no .
H(40) H(44) 2.2659 no .
H(41) H(43) 2.8511 no .
H(41) H(44) 2.3495 no .
H(41) H(45) 3.0825 no .
H(41) H(47) 2.6162 no .
H(42) H(43) 2.3910 no .
H(42) H(44) 2.8486 no .
H(42) H(45) 2.5555 no .
H(42) H(47) 2.9710 no .
H(43) H(45) 2.2988 no .
H(43) H(46) 2.3074 no .
H(43) H(47) 2.7732 no .
H(44) H(45) 2.8009 no .
H(44) H(46) 2.3241 no .
H(44) H(47) 2.2990 no .
Cl(1) H(5) 3.5506 no 2_566
Cl(1) H(8) 2.9199 no 2_566
Cl(2) H(3) 2.9586 no 2_555
Cl(2) H(4) 3.5867 no 2_555
Cl(2) H(17) 3.1466 no 2_555
Cl(2) H(18) 3.3950 no 2_555
Cl(2) H(46) 3.5020 no 1_554
C(2) H(22) 3.0248 no 1_455
C(2) H(24) 3.5944 no 2_566
C(2) H(25) 3.4090 no 2_566
C(3) H(22) 3.3382 no 1_455
C(3) H(44) 3.2857 no 2_556
C(3) H(47) 3.4028 no 2_556
C(4) H(44) 3.3466 no 2_556
C(4) H(46) 3.4487 no 2_556
C(4) H(47) 3.4066 no 2_556
C(5) H(18) 3.0905 no 2_555
C(6) H(43) 3.4925 no 2_566
C(7) H(19) 3.0501 no 1_455
C(7) H(22) 3.3744 no 1_455
C(7) H(25) 3.4553 no 2_566
C(7) H(34) 3.2297 no 1_455
C(7) H(42) 3.4304 no 2_566
C(7) H(45) 3.5116 no 2_566
C(8) H(29) 3.4838 no 2_565
C(8) H(30) 3.0901 no 2_565
C(9) H(18) 3.4991 no 2_555
C(9) H(29) 3.5046 no 2_565
C(9) H(30) 2.9865 no 2_565
C(12) H(44) 3.0131 no 2_556
C(13) H(29) 3.4001 no 1_545
C(13) H(44) 2.9913 no 2_556
C(14) H(4) 3.1153 no 2_555
C(14) H(14) 3.1457 no 2_555
C(15) H(7) 3.2548 no 1_655
C(15) H(37) 3.4595 no 2_666
C(16) H(7) 2.9774 no 1_655
C(17) H(4) 3.5508 no 2_555
C(17) H(14) 3.5604 no 2_555
C(18) H(3) 3.4228 no 2_555
C(18) H(12) 3.4848 no 1_655
C(18) H(13) 3.5863 no 1_655
C(24) H(1) 2.8452 no 2_566
C(24) H(39) 3.3754 no 2_566
C(25) H(11) 3.3280 no 2_565
C(25) H(17) 3.5538 no 1_565
C(25) H(43) 3.2350 no 2_566
C(26) H(10) 3.0778 no 2_565
C(26) H(13) 3.2952 no 2_565
C(26) H(33) 3.3255 no 2_665
C(26) H(46) 3.1215 no 1_554
C(27) H(9) 3.4056 no 1_655
C(27) H(31) 3.2537 no 2_665
C(27) H(45) 3.1199 no 2_666
C(28) H(20) 3.2711 no 2_666
C(28) H(38) 3.3398 no 2_666
C(29) H(40) 3.3981 no 2_556
C(29) H(44) 3.4546 no 2_556
C(30) H(8) 3.4708 no 2_566
C(30) H(40) 3.5988 no 2_556
C(31) H(2) 3.4666 no 2_556
C(31) H(3) 3.5504 no 2_556
C(31) H(6) 3.4252 no 2_566
C(31) H(16) 3.3566 no 2_556
C(31) H(17) 3.1885 no 2_556
C(31) H(28) 3.2701 no 2_566
C(32) H(2) 3.4760 no 2_556
C(32) H(3) 3.0691 no 2_556
C(32) H(17) 3.5280 no 2_556
C(32) H(31) 3.4183 no 1_556
C(32) H(32) 3.4336 no 1_556
C(32) H(33) 3.2613 no 2_666
C(33) H(15) 3.1945 no 1_565
C(33) H(23) 3.3210 no 1_565
C(34) H(2) 3.5870 no 1_665
C(34) H(23) 3.4532 no 1_565
C(34) H(36) 3.5715 no .
C(34) H(41) 3.5925 no 2_666
C(34) H(47) 2.8068 no 2_666
C(35) H(13) 3.5322 no 2_565
C(35) H(23) 3.3693 no 1_565
C(35) H(29) 3.3345 no .
C(35) H(47) 3.4771 no 2_666
H(1) C(24) 2.8452 no 2_566
H(1) H(22) 2.7673 no 1_455
H(1) H(24) 2.7058 no 2_566
H(1) H(25) 2.4722 no 2_566
H(1) H(26) 2.8839 no 2_566
H(2) C(31) 3.4666 no 2_556
H(2) C(32) 3.4760 no 2_556
H(2) C(34) 3.5870 no 1_445
H(2) H(22) 3.3826 no 1_455
H(2) H(26) 3.5309 no 2_566
H(2) H(41) 3.2832 no 2_556
H(2) H(44) 2.8694 no 2_556
H(2) H(47) 2.8220 no 2_556
H(3) Cl(2) 2.9586 no 2_555
H(3) C(18) 3.4228 no 2_555
H(3) C(31) 3.5504 no 2_556
H(3) C(32) 3.0691 no 2_556
H(3) H(44) 3.0104 no 2_556
H(3) H(46) 2.5924 no 2_556
H(3) H(47) 2.8474 no 2_556
H(4) Cl(2) 3.5867 no 2_555
H(4) C(14) 3.1153 no 2_555
H(4) C(17) 3.5508 no 2_555
H(4) H(4) 3.5336 no 2_555
H(4) H(18) 2.1452 no 2_555
H(5) Cl(1) 3.5506 no 2_566
H(5) H(5) 2.9353 no 2_566
H(5) H(24) 3.1793 no 2_566
H(5) H(25) 3.2334 no 2_566
H(6) C(31) 3.4252 no 2_566
H(6) H(39) 2.9460 no 2_566
H(6) H(42) 3.3633 no 2_566
H(6) H(43) 2.5934 no 2_566
H(7) C(15) 3.2548 no 1_455
H(7) C(16) 2.9774 no 1_455
H(7) H(19) 2.5541 no 1_455
H(7) H(20) 3.5464 no 1_455
H(7) H(21) 2.9683 no 1_455
H(7) H(22) 2.4413 no 1_455
H(7) H(25) 2.9843 no 2_566
H(7) H(34) 3.3707 no 1_455
H(7) H(37) 3.5367 no 2_566
H(8) Cl(1) 2.9199 no 2_566
H(8) C(30) 3.4708 no 2_566
H(8) H(19) 3.1216 no 1_455
H(8) H(25) 3.1960 no 2_566
H(8) H(34) 3.2675 no 1_455
H(8) H(36) 3.5500 no 1_455
H(8) H(37) 3.3785 no 2_566
H(8) H(38) 3.4005 no 1_455
H(8) H(39) 3.5980 no 2_566
H(8) H(42) 2.6550 no 2_566
H(8) H(43) 3.3991 no 2_566
H(8) H(45) 3.2745 no 2_566
H(9) C(27) 3.4056 no 1_455
H(9) H(19) 2.9853 no 1_455
H(9) H(33) 3.5709 no 1_455
H(9) H(34) 2.5790 no 1_455
H(9) H(42) 3.5251 no 2_566
H(9) H(43) 3.3651 no 2_566
H(9) H(45) 2.9064 no 2_566
H(10) C(26) 3.0778 no 2_565
H(10) H(27) 3.4342 no 2_565
H(10) H(29) 3.4490 no 2_565
H(10) H(30) 2.4026 no 2_565
H(10) H(32) 2.9218 no 2_565
H(11) C(25) 3.3280 no 2_565
H(11) H(17) 3.3373 no 2_555
H(11) H(27) 2.9872 no 2_565
H(11) H(29) 2.7838 no 2_565
H(11) H(30) 3.1583 no 2_565
H(12) C(18) 3.4848 no 1_455
H(12) H(19) 3.4270 no 1_455
H(12) H(21) 2.8655 no 1_455
H(12) H(30) 3.2423 no 2_565
H(12) H(34) 3.4099 no 1_455
H(12) H(35) 3.5463 no 1_455
H(13) C(18) 3.5863 no 1_455
H(13) C(26) 3.2952 no 2_565
H(13) C(35) 3.5322 no 2_565
H(13) H(29) 2.8350 no 2_565
H(13) H(30) 2.3414 no 2_565
H(14) C(14) 3.1457 no 2_555
H(14) C(17) 3.5604 no 2_555
H(14) H(18) 2.6136 no 2_555
H(15) C(33) 3.1945 no 1_545
H(16) C(31) 3.3566 no 2_556
H(16) H(26) 3.5437 no 1_545
H(16) H(39) 3.3997 no 2_556
H(16) H(40) 2.9207 no 2_556
H(16) H(43) 3.3039 no 2_556
H(16) H(44) 2.6194 no 2_556
H(17) Cl(2) 3.1466 no 2_555
H(17) C(25) 3.5538 no 1_545
H(17) C(31) 3.1885 no 2_556
H(17) C(32) 3.5280 no 2_556
H(17) H(11) 3.3373 no 2_555
H(17) H(28) 3.3645 no 1_545
H(17) H(29) 2.9489 no 1_545
H(17) H(43) 3.1297 no 2_556
H(17) H(44) 2.5751 no 2_556
H(17) H(46) 2.9959 no 2_556
H(18) Cl(2) 3.3950 no 2_555
H(18) C(5) 3.0905 no 2_555
H(18) C(9) 3.4991 no 2_555
H(18) H(4) 2.1452 no 2_555
H(18) H(14) 2.6136 no 2_555
H(19) C(7) 3.0501 no 1_655
H(19) H(7) 2.5541 no 1_655
H(19) H(8) 3.1216 no 1_655
H(19) H(9) 2.9853 no 1_655
H(19) H(12) 3.4270 no 1_655
H(19) H(37) 3.3303 no 2_666
H(20) C(28) 3.2711 no 2_666
H(20) H(7) 3.5464 no 1_655
H(20) H(36) 3.0705 no 2_666
H(20) H(37) 2.7432 no 2_666
H(20) H(38) 3.5195 no 2_666
H(21) H(7) 2.9683 no 1_655
H(21) H(12) 2.8655 no 1_655
H(22) C(2) 3.0248 no 1_655
H(22) C(3) 3.3382 no 1_655
H(22) C(7) 3.3744 no 1_655
H(22) H(1) 2.7673 no 1_655
H(22) H(2) 3.3826 no 1_655
H(22) H(7) 2.4413 no 1_655
H(22) H(25) 2.9977 no 2_666
H(22) H(37) 3.2200 no 2_666
H(23) C(33) 3.3210 no 1_545
H(23) C(34) 3.4532 no 1_545
H(23) C(35) 3.3693 no 1_545
H(24) C(2) 3.5944 no 2_566
H(24) H(1) 2.7058 no 2_566
H(24) H(5) 3.1793 no 2_566
H(24) H(39) 2.8544 no 2_566
H(24) H(43) 3.4472 no 2_566
H(25) C(2) 3.4090 no 2_566
H(25) C(7) 3.4553 no 2_566
H(25) H(1) 2.4722 no 2_566
H(25) H(5) 3.2334 no 2_566
H(25) H(7) 2.9843 no 2_566
H(25) H(8) 3.1960 no 2_566
H(25) H(22) 2.9977 no 2_666
H(26) H(1) 2.8839 no 2_566
H(26) H(2) 3.5309 no 2_566
H(26) H(16) 3.5437 no 1_565
H(26) H(39) 3.0271 no 2_566
H(27) H(10) 3.4342 no 2_565
H(27) H(11) 2.9872 no 2_565
H(27) H(27) 3.0276 no 2_565
H(27) H(32) 3.2131 no 2_565
H(27) H(43) 3.5597 no 2_566
H(28) C(31) 3.2701 no 2_566
H(28) H(17) 3.3645 no 1_565
H(28) H(39) 3.4958 no 2_566
H(28) H(43) 2.3464 no 2_566
H(28) H(44) 3.5157 no 2_566
H(29) C(8) 3.4838 no 2_565
H(29) C(9) 3.5046 no 2_565
H(29) C(13) 3.4001 no 1_565
H(29) C(35) 3.3345 no .
H(29) H(10) 3.4490 no 2_565
H(29) H(11) 2.7838 no 2_565
H(29) H(13) 2.8350 no 2_565
H(29) H(17) 2.9489 no 1_565
H(29) H(43) 3.4863 no 2_566
H(30) C(8) 3.0901 no 2_565
H(30) C(9) 2.9865 no 2_565
H(30) H(10) 2.4026 no 2_565
H(30) H(11) 3.1583 no 2_565
H(30) H(12) 3.2423 no 2_565
H(30) H(13) 2.3414 no 2_565
H(30) H(33) 3.2965 no 2_665
H(30) H(35) 3.3454 no 2_665
H(30) H(46) 3.5768 no 1_554
H(31) C(27) 3.2537 no 2_665
H(31) C(32) 3.4183 no 1_554
H(31) H(33) 2.5533 no 2_665
H(31) H(35) 3.1814 no 2_665
H(31) H(45) 3.2076 no 1_554
H(31) H(46) 2.7909 no 1_554
H(32) C(32) 3.4336 no 1_554
H(32) H(10) 2.9218 no 2_565
H(32) H(27) 3.2131 no 2_565
H(32) H(45) 3.4530 no 1_554
H(32) H(46) 2.6198 no 1_554
H(33) C(26) 3.3255 no 2_665
H(33) C(32) 3.2613 no 2_666
H(33) H(9) 3.5709 no 1_655
H(33) H(30) 3.2965 no 2_665
H(33) H(31) 2.5533 no 2_665
H(33) H(35) 3.5729 no 2_665
H(33) H(45) 2.5492 no 2_666
H(33) H(46) 3.3534 no 2_666
H(33) H(47) 3.4305 no 2_666
H(34) C(7) 3.2297 no 1_655
H(34) H(7) 3.3707 no 1_655
H(34) H(8) 3.2675 no 1_655
H(34) H(9) 2.5790 no 1_655
H(34) H(12) 3.4099 no 1_655
H(34) H(45) 2.8319 no 2_666
H(35) H(12) 3.5463 no 1_655
H(35) H(30) 3.3454 no 2_665
H(35) H(31) 3.1814 no 2_665
H(35) H(33) 3.5729 no 2_665
H(36) C(34) 3.5715 no .
H(36) H(8) 3.5500 no 1_655
H(36) H(20) 3.0705 no 2_666
H(36) H(42) 3.2544 no 2_666
H(36) H(45) 3.3311 no 2_666
H(37) C(15) 3.4595 no 2_666
H(37) H(7) 3.5367 no 2_566
H(37) H(8) 3.3785 no 2_566
H(37) H(19) 3.3303 no 2_666
H(37) H(20) 2.7432 no 2_666
H(37) H(22) 3.2200 no 2_666
H(37) H(38) 2.9470 no 2_666
H(38) C(28) 3.3398 no 2_666
H(38) H(8) 3.4005 no 1_655
H(38) H(20) 3.5195 no 2_666
H(38) H(37) 2.9470 no 2_666
H(38) H(38) 2.9675 no 2_666
H(39) C(24) 3.3754 no 2_566
H(39) H(6) 2.9460 no 2_566
H(39) H(8) 3.5980 no 2_566
H(39) H(16) 3.3997 no 2_556
H(39) H(24) 2.8544 no 2_566
H(39) H(26) 3.0271 no 2_566
H(39) H(28) 3.4958 no 2_566
H(40) C(29) 3.3981 no 2_556
H(40) C(30) 3.5988 no 2_556
H(40) H(16) 2.9207 no 2_556
H(40) H(40) 2.4708 no 2_556
H(40) H(41) 3.2948 no 2_556
H(40) H(44) 2.8812 no 2_556
H(41) C(34) 3.5925 no 2_666
H(41) H(2) 3.2832 no 2_556
H(41) H(40) 3.2948 no 2_556
H(42) C(7) 3.4304 no 2_566
H(42) H(6) 3.3633 no 2_566
H(42) H(8) 2.6550 no 2_566
H(42) H(9) 3.5251 no 2_566
H(42) H(36) 3.2544 no 2_666
H(43) C(6) 3.4925 no 2_566
H(43) C(25) 3.2350 no 2_566
H(43) H(6) 2.5934 no 2_566
H(43) H(8) 3.3991 no 2_566
H(43) H(9) 3.3651 no 2_566
H(43) H(16) 3.3039 no 2_556
H(43) H(17) 3.1297 no 2_556
H(43) H(24) 3.4472 no 2_566
H(43) H(27) 3.5597 no 2_566
H(43) H(28) 2.3464 no 2_566
H(43) H(29) 3.4863 no 2_566
H(44) C(3) 3.2857 no 2_556
H(44) C(4) 3.3466 no 2_556
H(44) C(12) 3.0131 no 2_556
H(44) C(13) 2.9913 no 2_556
H(44) C(29) 3.4546 no 2_556
H(44) H(2) 2.8694 no 2_556
H(44) H(3) 3.0104 no 2_556
H(44) H(16) 2.6194 no 2_556
H(44) H(17) 2.5751 no 2_556
H(44) H(28) 3.5157 no 2_566
H(44) H(40) 2.8812 no 2_556
H(45) C(7) 3.5116 no 2_566
H(45) C(27) 3.1199 no 2_666
H(45) H(8) 3.2745 no 2_566
H(45) H(9) 2.9064 no 2_566
H(45) H(31) 3.2076 no 1_556
H(45) H(32) 3.4530 no 1_556
H(45) H(33) 2.5492 no 2_666
H(45) H(34) 2.8319 no 2_666
H(45) H(36) 3.3311 no 2_666
H(46) Cl(2) 3.5020 no 1_556
H(46) C(4) 3.4487 no 2_556
H(46) C(26) 3.1215 no 1_556
H(46) H(3) 2.5924 no 2_556
H(46) H(17) 2.9959 no 2_556
H(46) H(30) 3.5768 no 1_556
H(46) H(31) 2.7909 no 1_556
H(46) H(32) 2.6198 no 1_556
H(46) H(33) 3.3534 no 2_666
H(47) C(3) 3.4028 no 2_556
H(47) C(4) 3.4066 no 2_556
H(47) C(34) 2.8068 no 2_666
H(47) C(35) 3.4771 no 2_666
H(47) H(2) 2.8220 no 2_556
H(47) H(3) 2.8474 no 2_556
H(47) H(33) 3.4305 no 2_666

loop_
_geom_torsion_atom_site_label_1
_geom_torsion_atom_site_label_2
_geom_torsion_atom_site_label_3
_geom_torsion_atom_site_label_4
_geom_torsion
_geom_torsion_publ_flag
_geom_torsion_site_symmetry_1
_geom_torsion_site_symmetry_3
_geom_torsion_site_symmetry_4
Cl(2) Mo(1) Cl(1) Zr(1) 1.68(11) no . . .
Cl(1) Mo(1) P(1) C(1) -60.30(8) no . . .
Cl(1) Mo(1) P(1) C(6) 55.41(11) no . . .
Cl(1) Mo(1) P(1) C(8) 179.71(10) no . . .
P(1) Mo(1) Cl(1) Zr(1) 67.55(6) no . . .
Cl(1) Mo(1) P(2) C(10) 53.15(8) no . . .
Cl(1) Mo(1) P(2) C(15) -61.35(11) no . . .
Cl(1) Mo(1) P(2) C(17) 160.47(11) no . . .
P(2) Mo(1) Cl(1) Zr(1) -66.42(6) no . . .
Cl(1) Mo(1) C(19) C(20) -156.5(3) no . . .
Cl(1) Mo(1) C(19) C(23) 89.0(3) no . . .
Cl(1) Mo(1) C(19) C(24) -28.9(5) no . . .
C(19) Mo(1) Cl(1) Zr(1) 161.37(19) no . . .
Cl(1) Mo(1) C(20) C(19) 26.7(3) no . . .
Cl(1) Mo(1) C(20) C(21) 143.15(15) no . . .
Cl(1) Mo(1) C(20) C(25) -95.0(5) no . . .
C(20) Mo(1) Cl(1) Zr(1) 145.99(18) no . . .
Cl(1) Mo(1) C(21) C(20) -58.8(4) no . . .
Cl(1) Mo(1) C(21) C(22) 60.7(4) no . . .
Cl(1) Mo(1) C(21) C(26) -178.6(3) no . . .
C(21) Mo(1) Cl(1) Zr(1) 179.0(3) no . . .
Cl(1) Mo(1) C(22) C(21) -142.00(15) no . . .
Cl(1) Mo(1) C(22) C(23) -24.5(4) no . . .
Cl(1) Mo(1) C(22) C(27) 95.2(5) no . . .
C(22) Mo(1) Cl(1) Zr(1) -147.0(2) no . . .
Cl(1) Mo(1) C(23) C(19) -87.8(3) no . . .
Cl(1) Mo(1) C(23) C(22) 158.6(3) no . . .
Cl(1) Mo(1) C(23) C(28) 30.0(5) no . . .
C(23) Mo(1) Cl(1) Zr(1) -161.1(2) no . . .
Cl(2) Mo(1) P(1) C(1) 77.97(8) no . . .
Cl(2) Mo(1) P(1) C(6) -166.31(13) no . . .
Cl(2) Mo(1) P(1) C(8) -42.01(10) no . . .
Cl(2) Mo(1) P(2) C(10) -84.40(8) no . . .
Cl(2) Mo(1) P(2) C(15) 161.10(12) no . . .
Cl(2) Mo(1) P(2) C(17) 22.92(11) no . . .
Cl(2) Mo(1) C(19) C(20) 2.3(5) no . . .
Cl(2) Mo(1) C(19) C(23) -112.2(3) no . . .
Cl(2) Mo(1) C(19) C(24) 129.9(5) no . . .
Cl(2) Mo(1) C(20) C(19) -178.4(2) no . . .
Cl(2) Mo(1) C(20) C(21) -61.9(3) no . . .
Cl(2) Mo(1) C(20) C(25) 59.9(5) no . . .
Cl(2) Mo(1) C(21) C(20) 119.3(3) no . . .
Cl(2) Mo(1) C(21) C(22) -121.2(3) no . . .
Cl(2) Mo(1) C(21) C(26) -0.5(5) no . . .
Cl(2) Mo(1) C(22) C(21) 60.3(3) no . . .
Cl(2) Mo(1) C(22) C(23) 177.8(3) no . . .
Cl(2) Mo(1) C(22) C(27) -62.5(6) no . . .
Cl(2) Mo(1) C(23) C(19) 110.5(3) no . . .
Cl(2) Mo(1) C(23) C(22) -3.2(5) no . . .
Cl(2) Mo(1) C(23) C(28) -131.7(4) no . . .
P(1) Mo(1) P(2) C(10) -21.27(12) no . . .
P(1) Mo(1) P(2) C(15) -135.76(9) no . . .
P(1) Mo(1) P(2) C(17) 86.05(14) no . . .
P(2) Mo(1) P(1) C(1) 14.57(11) no . . .
P(2) Mo(1) P(1) C(6) 130.28(10) no . . .
P(2) Mo(1) P(1) C(8) -105.42(12) no . . .
P(1) Mo(1) C(19) C(20) -74.0(3) no . . .
P(1) Mo(1) C(19) C(23) 171.4(3) no . . .
P(1) Mo(1) C(19) C(24) 53.6(6) no . . .
C(19) Mo(1) P(1) C(1) -144.87(19) no . . .
C(19) Mo(1) P(1) C(6) -29.2(2) no . . .
C(19) Mo(1) P(1) C(8) 95.1(2) no . . .
P(1) Mo(1) C(20) C(19) 104.8(3) no . . .
P(1) Mo(1) C(20) C(21) -138.7(2) no . . .
P(1) Mo(1) C(20) C(25) -16.9(5) no . . .
C(20) Mo(1) P(1) C(1) -179.59(15) no . . .
C(20) Mo(1) P(1) C(6) -63.88(17) no . . .
C(20) Mo(1) P(1) C(8) 60.43(16) no . . .
P(1) Mo(1) C(21) C(20) 43.8(3) no . . .
P(1) Mo(1) C(21) C(22) 163.40(17) no . . .
P(1) Mo(1) C(21) C(26) -76.0(6) no . . .
C(21) Mo(1) P(1) C(1) 157.25(14) no . . .
C(21) Mo(1) P(1) C(6) -87.03(17) no . . .
C(21) Mo(1) P(1) C(8) 37.27(17) no . . .
P(1) Mo(1) C(22) C(21) -25.5(4) no . . .
P(1) Mo(1) C(22) C(23) 92.0(4) no . . .
P(1) Mo(1) C(22) C(27) -148.3(5) no . . .
C(22) Mo(1) P(1) C(1) 172.1(2) no . . .
C(22) Mo(1) P(1) C(6) -72.2(3) no . . .
C(22) Mo(1) P(1) C(8) 52.1(3) no . . .
P(1) Mo(1) C(23) C(19) -11.2(4) no . . .
P(1) Mo(1) C(23) C(22) -124.9(2) no . . .
P(1) Mo(1) C(23) C(28) 106.6(5) no . . .
C(23) Mo(1) P(1) C(1) -138.1(3) no . . .
C(23) Mo(1) P(1) C(6) -22.3(3) no . . .
C(23) Mo(1) P(1) C(8) 102.0(3) no . . .
P(2) Mo(1) C(19) C(20) 126.1(3) no . . .
P(2) Mo(1) C(19) C(23) 11.6(4) no . . .
P(2) Mo(1) C(19) C(24) -106.2(5) no . . .
C(19) Mo(1) P(2) C(10) 131.0(3) no . . .
C(19) Mo(1) P(2) C(15) 16.5(3) no . . .
C(19) Mo(1) P(2) C(17) -121.6(3) no . . .
P(2) Mo(1) C(20) C(19) -92.5(3) no . . .
P(2) Mo(1) C(20) C(21) 24.0(4) no . . .
P(2) Mo(1) C(20) C(25) 145.8(4) no . . .
C(20) Mo(1) P(2) C(10) -177.8(3) no . . .
C(20) Mo(1) P(2) C(15) 67.7(3) no . . .
C(20) Mo(1) P(2) C(17) -70.5(3) no . . .
P(2) Mo(1) C(21) C(20) -164.70(17) no . . .
P(2) Mo(1) C(21) C(22) -45.2(3) no . . .
P(2) Mo(1) C(21) C(26) 75.5(6) no . . .
C(21) Mo(1) P(2) C(10) -163.69(15) no . . .
C(21) Mo(1) P(2) C(15) 81.81(17) no . . .
C(21) Mo(1) P(2) C(17) -56.37(17) no . . .
P(2) Mo(1) C(22) C(21) 138.0(3) no . . .
P(2) Mo(1) C(22) C(23) -104.5(3) no . . .
P(2) Mo(1) C(22) C(27) 15.2(5) no . . .
C(22) Mo(1) P(2) C(10) 172.69(16) no . . .
C(22) Mo(1) P(2) C(15) 58.19(17) no . . .
C(22) Mo(1) P(2) C(17) -79.99(17) no . . .
P(2) Mo(1) C(23) C(19) -171.3(3) no . . .
P(2) Mo(1) C(23) C(22) 75.1(3) no . . .
P(2) Mo(1) C(23) C(28) -53.4(5) no . . .
C(23) Mo(1) P(2) C(10) 138.08(18) no . . .
C(23) Mo(1) P(2) C(15) 23.6(2) no . . .
C(23) Mo(1) P(2) C(17) -114.6(2) no . . .
C(19) Mo(1) C(20) C(19) 0.0(3) no . . .
C(19) Mo(1) C(20) C(21) 116.5(5) no . . .
C(19) Mo(1) C(20) C(25) -121.7(7) no . . .
C(20) Mo(1) C(19) C(20) 0.0(3) no . . .
C(20) Mo(1) C(19) C(23) -114.5(5) no . . .
C(20) Mo(1) C(19) C(24) 127.6(8) no . . .
C(19) Mo(1) C(21) C(20) -38.1(3) no . . .
C(19) Mo(1) C(21) C(22) 81.5(3) no . . .
C(19) Mo(1) C(21) C(26) -157.9(7) no . . .
C(21) Mo(1) C(19) C(20) 36.2(3) no . . .
C(21) Mo(1) C(19) C(23) -78.3(3) no . . .
C(21) Mo(1) C(19) C(24) 163.9(7) no . . .
C(19) Mo(1) C(22) C(21) -77.4(4) no . . .
C(19) Mo(1) C(22) C(23) 40.0(3) no . . .
C(19) Mo(1) C(22) C(27) 159.8(7) no . . .
C(22) Mo(1) C(19) C(20) 76.3(3) no . . .
C(22) Mo(1) C(19) C(23) -38.3(3) no . . .
C(22) Mo(1) C(19) C(24) -156.1(7) no . . .
C(19) Mo(1) C(23) C(19) -0.0(3) no . . .
C(19) Mo(1) C(23) C(22) -113.7(6) no . . .
C(19) Mo(1) C(23) C(28) 117.8(7) no . . .
C(23) Mo(1) C(19) C(20) 114.5(5) no . . .
C(23) Mo(1) C(19) C(23) 0.0(3) no . . .
C(23) Mo(1) C(19) C(24) -117.8(7) no . . .
C(20) Mo(1) C(21) C(20) 0.0(3) no . . .
C(20) Mo(1) C(21) C(22) 119.5(4) no . . .
C(20) Mo(1) C(21) C(26) -119.8(7) no . . .
C(21) Mo(1) C(20) C(19) -116.5(5) no . . .
C(21) Mo(1) C(20) C(21) -0.0(3) no . . .
C(21) Mo(1) C(20) C(25) 121.8(6) no . . .
C(20) Mo(1) C(22) C(21) -35.2(3) no . . .
C(20) Mo(1) C(22) C(23) 82.3(3) no . . .
C(20) Mo(1) C(22) C(27) -158.0(6) no . . .
C(22) Mo(1) C(20) C(19) -81.3(3) no . . .
C(22) Mo(1) C(20) C(21) 35.2(3) no . . .
C(22) Mo(1) C(20) C(25) 157.0(6) no . . .
C(20) Mo(1) C(23) C(19) 38.0(3) no . . .
C(20) Mo(1) C(23) C(22) -75.7(4) no . . .
C(20) Mo(1) C(23) C(28) 155.8(6) no . . .
C(23) Mo(1) C(20) C(19) -39.5(3) no . . .
C(23) Mo(1) C(20) C(21) 77.0(3) no . . .
C(23) Mo(1) C(20) C(25) -161.2(6) no . . .
C(21) Mo(1) C(22) C(21) -0.0(3) no . . .
C(21) Mo(1) C(22) C(23) 117.5(5) no . . .
C(21) Mo(1) C(22) C(27) -122.8(7) no . . .
C(22) Mo(1) C(21) C(20) -119.5(4) no . . .
C(22) Mo(1) C(21) C(22) -0.0(3) no . . .
C(22) Mo(1) C(21) C(26) 120.6(7) no . . .
C(21) Mo(1) C(23) C(19) 77.9(4) no . . .
C(21) Mo(1) C(23) C(22) -35.7(3) no . . .
C(21) Mo(1) C(23) C(28) -164.2(6) no . . .
C(23) Mo(1) C(21) C(20) -82.2(3) no . . .
C(23) Mo(1) C(21) C(22) 37.4(3) no . . .
C(23) Mo(1) C(21) C(26) 158.0(7) no . . .
C(22) Mo(1) C(23) C(19) 113.7(6) no . . .
C(22) Mo(1) C(23) C(22) -0.0(4) no . . .
C(22) Mo(1) C(23) C(28) -128.5(8) no . . .
C(23) Mo(1) C(22) C(21) -117.5(6) no . . .
C(23) Mo(1) C(22) C(23) -0.0(4) no . . .
C(23) Mo(1) C(22) C(27) 119.7(8) no . . .
Cl(1) Zr(1) C(1) P(1) 30.5(2) no . . .
Cl(1) Zr(1) C(1) C(2) -92.7(2) no . . .
Cl(1) Zr(1) C(1) C(5) 153.9(3) no . . .
C(1) Zr(1) Cl(1) Mo(1) -63.32(15) no . . .
Cl(1) Zr(1) C(2) C(1) 88.0(3) no . . .
Cl(1) Zr(1) C(2) C(3) -157.2(3) no . . .
C(2) Zr(1) Cl(1) Mo(1) -96.45(17) no . . .
Cl(1) Zr(1) C(3) C(2) 27.0(4) no . . .
Cl(1) Zr(1) C(3) C(4) 143.2(3) no . . .
C(3) Zr(1) Cl(1) Mo(1) -110.5(3) no . . .
Cl(1) Zr(1) C(4) C(3) -59.0(5) no . . .
Cl(1) Zr(1) C(4) C(5) 56.7(4) no . . .
C(4) Zr(1) Cl(1) Mo(1) -78.7(3) no . . .
Cl(1) Zr(1) C(5) C(1) -30.5(4) no . . .
Cl(1) Zr(1) C(5) C(4) -144.92(19) no . . .
C(5) Zr(1) Cl(1) Mo(1) -47.24(18) no . . .
Cl(1) Zr(1) C(10) P(2) -37.8(3) no . . .
Cl(1) Zr(1) C(10) C(11) 86.0(3) no . . .
Cl(1) Zr(1) C(10) C(14) -160.8(3) no . . .
C(10) Zr(1) Cl(1) Mo(1) 65.97(18) no . . .
Cl(1) Zr(1) C(11) C(10) -92.8(3) no . . .
Cl(1) Zr(1) C(11) C(12) 152.2(2) no . . .
C(11) Zr(1) Cl(1) Mo(1) 99.14(16) no . . .
Cl(1) Zr(1) C(12) C(11) -31.1(3) no . . .
Cl(1) Zr(1) C(12) C(13) -147.3(2) no . . .
C(12) Zr(1) Cl(1) Mo(1) 115.42(19) no . . .
Cl(1) Zr(1) C(13) C(12) 49.9(5) no . . .
Cl(1) Zr(1) C(13) C(14) -65.6(4) no . . .
C(13) Zr(1) Cl(1) Mo(1) 88.6(3) no . . .
Cl(1) Zr(1) C(14) C(10) 22.4(4) no . . .
Cl(1) Zr(1) C(14) C(13) 137.73(18) no . . .
C(14) Zr(1) Cl(1) Mo(1) 53.8(3) no . . .
Cl(1) Zr(1) C(29) C(30) -57.1(5) no . . .
C(29) Zr(1) Cl(1) Mo(1) -175.7(2) no . . .
C(1) Zr(1) C(2) C(1) -0.0(3) no . . .
C(1) Zr(1) C(2) C(3) 114.8(4) no . . .
C(2) Zr(1) C(1) P(1) 123.1(5) no . . .
C(2) Zr(1) C(1) C(2) 0.0(3) no . . .
C(2) Zr(1) C(1) C(5) -113.4(5) no . . .
C(1) Zr(1) C(3) C(2) -37.7(3) no . . .
C(1) Zr(1) C(3) C(4) 78.5(4) no . . .
C(3) Zr(1) C(1) P(1) 159.9(4) no . . .
C(3) Zr(1) C(1) C(2) 36.8(3) no . . .
C(3) Zr(1) C(1) C(5) -76.6(3) no . . .
C(1) Zr(1) C(4) C(3) -78.0(4) no . . .
C(1) Zr(1) C(4) C(5) 37.7(3) no . . .
C(4) Zr(1) C(1) P(1) -160.7(4) no . . .
C(4) Zr(1) C(1) C(2) 76.1(3) no . . .
C(4) Zr(1) C(1) C(5) -37.3(3) no . . .
C(1) Zr(1) C(5) C(1) -0.0(3) no . . .
C(1) Zr(1) C(5) C(4) -114.4(5) no . . .
C(5) Zr(1) C(1) P(1) -123.4(5) no . . .
C(5) Zr(1) C(1) C(2) 113.4(5) no . . .
C(5) Zr(1) C(1) C(5) -0.0(3) no . . .
C(1) Zr(1) C(10) P(2) 52.0(4) no . . .
C(1) Zr(1) C(10) C(11) 175.8(2) no . . .
C(1) Zr(1) C(10) C(14) -71.0(4) no . . .
C(10) Zr(1) C(1) P(1) -58.6(4) no . . .
C(10) Zr(1) C(1) C(2) 178.2(2) no . . .
C(10) Zr(1) C(1) C(5) 64.8(4) no . . .
C(1) Zr(1) C(12) C(11) 146.0(4) no . . .
C(1) Zr(1) C(12) C(13) 29.9(7) no . . .
C(12) Zr(1) C(1) P(1) -147.0(4) no . . .
C(12) Zr(1) C(1) C(2) 89.9(5) no . . .
C(12) Zr(1) C(1) C(5) -23.6(7) no . . .
C(1) Zr(1) C(13) C(12) -164.6(3) no . . .
C(1) Zr(1) C(13) C(14) 79.9(4) no . . .
C(13) Zr(1) C(1) P(1) -128.4(3) no . . .
C(13) Zr(1) C(1) C(2) 108.5(3) no . . .
C(13) Zr(1) C(1) C(5) -5.0(4) no . . .
C(1) Zr(1) C(14) C(10) 127.4(3) no . . .
C(1) Zr(1) C(14) C(13) -117.3(3) no . . .
C(14) Zr(1) C(1) P(1) -93.2(3) no . . .
C(14) Zr(1) C(1) C(2) 143.7(3) no . . .
C(14) Zr(1) C(1) C(5) 30.3(4) no . . .
C(1) Zr(1) C(29) C(30) -143.8(5) no . . .
C(29) Zr(1) C(1) P(1) 110.7(3) no . . .
C(29) Zr(1) C(1) C(2) -12.4(3) no . . .
C(29) Zr(1) C(1) C(5) -125.9(3) no . . .
C(2) Zr(1) C(3) C(2) 0.0(3) no . . .
C(2) Zr(1) C(3) C(4) 116.2(6) no . . .
C(3) Zr(1) C(2) C(1) -114.8(4) no . . .
C(3) Zr(1) C(2) C(3) -0.0(3) no . . .
C(2) Zr(1) C(4) C(3) -36.7(3) no . . .
C(2) Zr(1) C(4) C(5) 79.0(4) no . . .
C(4) Zr(1) C(2) C(1) -78.9(3) no . . .
C(4) Zr(1) C(2) C(3) 35.9(3) no . . .
C(2) Zr(1) C(5) C(1) 38.1(3) no . . .
C(2) Zr(1) C(5) C(4) -76.3(4) no . . .
C(5) Zr(1) C(2) C(1) -38.1(3) no . . .
C(5) Zr(1) C(2) C(3) 76.7(3) no . . .
C(2) Zr(1) C(12) C(11) -158.1(2) no . . .
C(2) Zr(1) C(12) C(13) 85.7(4) no . . .
C(12) Zr(1) C(2) C(1) -138.0(3) no . . .
C(12) Zr(1) C(2) C(3) -23.2(4) no . . .
C(2) Zr(1) C(13) C(12) -123.8(3) no . . .
C(2) Zr(1) C(13) C(14) 120.8(3) no . . .
C(13) Zr(1) C(2) C(1) -96.0(4) no . . .
C(13) Zr(1) C(2) C(3) 18.8(4) no . . .
C(2) Zr(1) C(14) C(10) 155.8(3) no . . .
C(2) Zr(1) C(14) C(13) -88.9(5) no . . .
C(14) Zr(1) C(2) C(1) -53.1(5) no . . .
C(14) Zr(1) C(2) C(3) 61.7(5) no . . .
C(2) Zr(1) C(29) C(30) -150.7(5) no . . .
C(29) Zr(1) C(2) C(1) 168.3(3) no . . .
C(29) Zr(1) C(2) C(3) -76.9(3) no . . .
C(3) Zr(1) C(4) C(3) -0.0(4) no . . .
C(3) Zr(1) C(4) C(5) 115.7(6) no . . .
C(4) Zr(1) C(3) C(2) -116.2(7) no . . .
C(4) Zr(1) C(3) C(4) -0.0(4) no . . .
C(3) Zr(1) C(5) C(1) 78.4(4) no . . .
C(3) Zr(1) C(5) C(4) -36.0(3) no . . .
C(5) Zr(1) C(3) C(2) -78.9(4) no . . .
C(5) Zr(1) C(3) C(4) 37.3(3) no . . .
C(3) Zr(1) C(10) P(2) 136.4(5) no . . .
C(3) Zr(1) C(10) C(11) -99.8(5) no . . .
C(3) Zr(1) C(10) C(14) 13.3(7) no . . .
C(10) Zr(1) C(3) C(2) -146.1(4) no . . .
C(10) Zr(1) C(3) C(4) -29.9(8) no . . .
C(3) Zr(1) C(11) C(10) 128.5(3) no . . .
C(3) Zr(1) C(11) C(12) 13.5(4) no . . .
C(11) Zr(1) C(3) C(2) 156.5(3) no . . .
C(11) Zr(1) C(3) C(4) -87.3(5) no . . .
C(3) Zr(1) C(12) C(11) -171.0(3) no . . .
C(3) Zr(1) C(12) C(13) 72.9(4) no . . .
C(12) Zr(1) C(3) C(2) 164.1(3) no . . .
C(12) Zr(1) C(3) C(4) -79.7(4) no . . .
C(3) Zr(1) C(13) C(12) -113.8(3) no . . .
C(3) Zr(1) C(13) C(14) 130.8(3) no . . .
C(13) Zr(1) C(3) C(2) -165.1(3) no . . .
C(13) Zr(1) C(3) C(4) -48.9(4) no . . .
C(3) Zr(1) C(14) C(10) -172.5(3) no . . .
C(3) Zr(1) C(14) C(13) -57.2(4) no . . .
C(14) Zr(1) C(3) C(2) -138.0(3) no . . .
C(14) Zr(1) C(3) C(4) -21.8(5) no . . .
C(3) Zr(1) C(29) C(30) 176.5(6) no . . .
C(29) Zr(1) C(3) C(2) 95.5(3) no . . .
C(29) Zr(1) C(3) C(4) -148.3(5) no . . .
C(4) Zr(1) C(5) C(1) 114.4(5) no . . .
C(4) Zr(1) C(5) C(4) 0.0(3) no . . .
C(5) Zr(1) C(4) C(3) -115.7(6) no . . .
C(5) Zr(1) C(4) C(5) 0.0(3) no . . .
C(4) Zr(1) C(10) P(2) 118.7(3) no . . .
C(4) Zr(1) C(10) C(11) -117.5(3) no . . .
C(4) Zr(1) C(10) C(14) -4.3(5) no . . .
C(10) Zr(1) C(4) C(3) 162.9(3) no . . .
C(10) Zr(1) C(4) C(5) -81.4(4) no . . .
C(4) Zr(1) C(11) C(10) 85.5(4) no . . .
C(4) Zr(1) C(11) C(12) -29.5(4) no . . .
C(11) Zr(1) C(4) C(3) 123.9(4) no . . .
C(11) Zr(1) C(4) C(5) -120.5(4) no . . .
C(4) Zr(1) C(12) C(11) 157.4(3) no . . .
C(4) Zr(1) C(12) C(13) 41.2(4) no . . .
C(12) Zr(1) C(4) C(3) 108.2(4) no . . .
C(12) Zr(1) C(4) C(5) -136.2(3) no . . .
C(4) Zr(1) C(13) C(12) -137.9(4) no . . .
C(4) Zr(1) C(13) C(14) 106.6(3) no . . .
C(13) Zr(1) C(4) C(3) 129.4(4) no . . .
C(13) Zr(1) C(4) C(5) -115.0(3) no . . .
C(4) Zr(1) C(14) C(10) 176.3(4) no . . .
C(4) Zr(1) C(14) C(13) -68.4(3) no . . .
C(14) Zr(1) C(4) C(3) 160.6(4) no . . .
C(14) Zr(1) C(4) C(5) -83.8(3) no . . .
C(4) Zr(1) C(29) C(30) 160.1(5) no . . .
C(29) Zr(1) C(4) C(3) 31.1(4) no . . .
C(29) Zr(1) C(4) C(5) 146.8(3) no . . .
C(5) Zr(1) C(10) P(2) 83.8(3) no . . .
C(5) Zr(1) C(10) C(11) -152.3(3) no . . .
C(5) Zr(1) C(10) C(14) -39.2(4) no . . .
C(10) Zr(1) C(5) C(1) -131.6(3) no . . .
C(10) Zr(1) C(5) C(4) 113.9(3) no . . .
C(5) Zr(1) C(11) C(10) 40.9(5) no . . .
C(5) Zr(1) C(11) C(12) -74.1(5) no . . .
C(11) Zr(1) C(5) C(1) -154.1(3) no . . .
C(11) Zr(1) C(5) C(4) 91.4(4) no . . .
C(5) Zr(1) C(12) C(11) 131.1(3) no . . .
C(5) Zr(1) C(12) C(13) 15.0(4) no . . .
C(12) Zr(1) C(5) C(1) 168.0(3) no . . .
C(12) Zr(1) C(5) C(4) 53.5(4) no . . .
C(5) Zr(1) C(13) C(12) -167.3(3) no . . .
C(5) Zr(1) C(13) C(14) 77.2(3) no . . .
C(13) Zr(1) C(5) C(1) 175.9(3) no . . .
C(13) Zr(1) C(5) C(4) 61.4(3) no . . .
C(5) Zr(1) C(14) C(10) 143.5(4) no . . .
C(5) Zr(1) C(14) C(13) -101.2(3) no . . .
C(14) Zr(1) C(5) C(1) -152.2(4) no . . .
C(14) Zr(1) C(5) C(4) 93.4(3) no . . .
C(5) Zr(1) C(29) C(30) -177.8(4) no . . .
C(29) Zr(1) C(5) C(1) 71.7(4) no . . .
C(29) Zr(1) C(5) C(4) -42.8(5) no . . .
C(10) Zr(1) C(11) C(10) 0.0(3) no . . .
C(10) Zr(1) C(11) C(12) -115.0(4) no . . .
C(11) Zr(1) C(10) P(2) -123.8(5) no . . .
C(11) Zr(1) C(10) C(11) 0.0(3) no . . .
C(11) Zr(1) C(10) C(14) 113.2(6) no . . .
C(10) Zr(1) C(12) C(11) 37.5(3) no . . .
C(10) Zr(1) C(12) C(13) -78.7(3) no . . .
C(12) Zr(1) C(10) P(2) -160.8(4) no . . .
C(12) Zr(1) C(10) C(11) -37.0(3) no . . .
C(12) Zr(1) C(10) C(14) 76.2(4) no . . .
C(10) Zr(1) C(13) C(12) 77.9(3) no . . .
C(10) Zr(1) C(13) C(14) -37.6(3) no . . .
C(13) Zr(1) C(10) P(2) 159.6(4) no . . .
C(13) Zr(1) C(10) C(11) -76.6(4) no . . .
C(13) Zr(1) C(10) C(14) 36.6(3) no . . .
C(10) Zr(1) C(14) C(10) -0.0(4) no . . .
C(10) Zr(1) C(14) C(13) 115.3(6) no . . .
C(14) Zr(1) C(10) P(2) 123.0(6) no . . .
C(14) Zr(1) C(10) C(11) -113.2(6) no . . .
C(14) Zr(1) C(10) C(14) -0.0(4) no . . .
C(10) Zr(1) C(29) C(30) 26.9(6) no . . .
C(29) Zr(1) C(10) P(2) -116.9(3) no . . .
C(29) Zr(1) C(10) C(11) 7.0(4) no . . .
C(29) Zr(1) C(10) C(14) 120.1(3) no . . .
C(11) Zr(1) C(12) C(11) 0.0(3) no . . .
C(11) Zr(1) C(12) C(13) -116.1(5) no . . .
C(12) Zr(1) C(11) C(10) 115.0(4) no . . .
C(12) Zr(1) C(11) C(12) 0.0(3) no . . .
C(11) Zr(1) C(13) C(12) 36.8(3) no . . .
C(11) Zr(1) C(13) C(14) -78.6(4) no . . .
C(13) Zr(1) C(11) C(10) 78.9(3) no . . .
C(13) Zr(1) C(11) C(12) -36.1(3) no . . .
C(11) Zr(1) C(14) C(10) -38.1(3) no . . .
C(11) Zr(1) C(14) C(13) 77.2(4) no . . .
C(14) Zr(1) C(11) C(10) 38.5(3) no . . .
C(14) Zr(1) C(11) C(12) -76.5(3) no . . .
C(11) Zr(1) C(29) C(30) 30.7(5) no . . .
C(29) Zr(1) C(11) C(10) -173.8(3) no . . .
C(29) Zr(1) C(11) C(12) 71.2(3) no . . .
C(12) Zr(1) C(13) C(12) -0.0(3) no . . .
C(12) Zr(1) C(13) C(14) -115.5(6) no . . .
C(13) Zr(1) C(12) C(11) 116.1(6) no . . .
C(13) Zr(1) C(12) C(13) -0.0(4) no . . .
C(12) Zr(1) C(14) C(10) -78.8(4) no . . .
C(12) Zr(1) C(14) C(13) 36.5(3) no . . .
C(14) Zr(1) C(12) C(11) 79.0(3) no . . .
C(14) Zr(1) C(12) C(13) -37.1(3) no . . .
C(12) Zr(1) C(29) C(30) 62.7(5) no . . .
C(29) Zr(1) C(12) C(11) -103.2(3) no . . .
C(29) Zr(1) C(12) C(13) 140.7(4) no . . .
C(13) Zr(1) C(14) C(10) -115.3(6) no . . .
C(13) Zr(1) C(14) C(13) -0.0(3) no . . .
C(14) Zr(1) C(13) C(12) 115.5(5) no . . .
C(14) Zr(1) C(13) C(14) -0.0(3) no . . .
C(13) Zr(1) C(29) C(30) 82.8(5) no . . .
C(29) Zr(1) C(13) C(12) -38.6(4) no . . .
C(29) Zr(1) C(13) C(14) -154.0(3) no . . .
C(14) Zr(1) C(29) C(30) 65.0(6) no . . .
C(29) Zr(1) C(14) C(10) -81.6(4) no . . .
C(29) Zr(1) C(14) C(13) 33.7(4) no . . .
Mo(1) P(1) C(1) Zr(1) 17.9(3) no . . .
Mo(1) P(1) C(1) C(2) 99.5(5) no . . .
Mo(1) P(1) C(1) C(5) -62.0(5) no . . .
Mo(1) P(1) C(6) C(7) 178.3(4) no . . .
Mo(1) P(1) C(8) C(9) 136.3(4) no . . .
C(1) P(1) C(6) C(7) -60.8(6) no . . .
C(6) P(1) C(1) Zr(1) -108.1(3) no . . .
C(6) P(1) C(1) C(2) -26.5(6) no . . .
C(6) P(1) C(1) C(5) 172.0(5) no . . .
C(1) P(1) C(8) C(9) 13.2(6) no . . .
C(8) P(1) C(1) Zr(1) 145.1(3) no . . .
C(8) P(1) C(1) C(2) -133.4(5) no . . .
C(8) P(1) C(1) C(5) 65.1(6) no . . .
C(6) P(1) C(8) C(9) -92.1(5) no . . .
C(8) P(1) C(6) C(7) 47.3(6) no . . .
Mo(1) P(2) C(10) Zr(1) -8.9(3) no . . .
Mo(1) P(2) C(10) C(11) -91.4(6) no . . .
Mo(1) P(2) C(10) C(14) 72.3(5) no . . .
Mo(1) P(2) C(15) C(16) 177.4(4) no . . .
Mo(1) P(2) C(17) C(18) 56.2(8) no . . .
C(10) P(2) C(15) C(16) 56.7(6) no . . .
C(15) P(2) C(10) Zr(1) 115.3(4) no . . .
C(15) P(2) C(10) C(11) 32.9(7) no . . .
C(15) P(2) C(10) C(14) -163.4(6) no . . .
C(10) P(2) C(17) C(18) 173.6(7) no . . .
C(17) P(2) C(10) Zr(1) -138.3(5) no . . .
C(17) P(2) C(10) C(11) 139.3(7) no . . .
C(17) P(2) C(10) C(14) -57.1(7) no . . .
C(15) P(2) C(17) C(18) -85.5(8) no . . .
C(17) P(2) C(15) C(16) -36.8(8) no . . .
Zr(1) C(1) C(2) Zr(1) 0.000(14) no . . .
Zr(1) C(1) C(2) C(3) -67.5(4) no . . .
Zr(1) C(1) C(5) Zr(1) 0.000(16) no . . .
Zr(1) C(1) C(5) C(4) 69.3(4) no . . .
P(1) C(1) C(2) Zr(1) -98.7(5) no . . .
P(1) C(1) C(2) C(3) -166.2(5) no . . .
P(1) C(1) C(5) Zr(1) 97.7(5) no . . .
P(1) C(1) C(5) C(4) 167.0(4) no . . .
C(2) C(1) C(5) Zr(1) -66.6(5) no . . .
C(2) C(1) C(5) C(4) 2.6(7) no . . .
C(5) C(1) C(2) Zr(1) 65.7(5) no . . .
C(5) C(1) C(2) C(3) -1.7(7) no . . .
Zr(1) C(2) C(3) Zr(1) 0.000(14) no . . .
Zr(1) C(2) C(3) C(4) -65.9(4) no . . .
C(1) C(2) C(3) Zr(1) 66.1(5) no . . .
C(1) C(2) C(3) C(4) 0.2(7) no . . .
Zr(1) C(3) C(4) Zr(1) 0.00(2) no . . .
Zr(1) C(3) C(4) C(5) -63.3(4) no . . .
C(2) C(3) C(4) Zr(1) 64.7(5) no . . .
C(2) C(3) C(4) C(5) 1.4(8) no . . .
Zr(1) C(4) C(5) Zr(1) 0.000(15) no . . .
Zr(1) C(4) C(5) C(1) -67.9(4) no . . .
C(3) C(4) C(5) Zr(1) 65.4(5) no . . .
C(3) C(4) C(5) C(1) -2.5(8) no . . .
Zr(1) C(10) C(11) Zr(1) 0.000(15) no . . .
Zr(1) C(10) C(11) C(12) 67.9(5) no . . .
Zr(1) C(10) C(14) Zr(1) -0.000(19) no . . .
Zr(1) C(10) C(14) C(13) -68.5(5) no . . .
P(2) C(10) C(11) Zr(1) 99.7(6) no . . .
P(2) C(10) C(11) C(12) 167.6(5) no . . .
P(2) C(10) C(14) Zr(1) -99.2(6) no . . .
P(2) C(10) C(14) C(13) -167.7(5) no . . .
C(11) C(10) C(14) Zr(1) 67.1(5) no . . .
C(11) C(10) C(14) C(13) -1.3(8) no . . .
C(14) C(10) C(11) Zr(1) -66.5(5) no . . .
C(14) C(10) C(11) C(12) 1.4(8) no . . .
Zr(1) C(11) C(12) Zr(1) 0.000(13) no . . .
Zr(1) C(11) C(12) C(13) 65.0(5) no . . .
C(10) C(11) C(12) Zr(1) -65.9(6) no . . .
C(10) C(11) C(12) C(13) -1.0(9) no . . .
Zr(1) C(12) C(13) Zr(1) 0.000(15) no . . .
Zr(1) C(12) C(13) C(14) 63.7(5) no . . .
C(11) C(12) C(13) Zr(1) -63.6(6) no . . .
C(11) C(12) C(13) C(14) 0.1(9) no . . .
Zr(1) C(13) C(14) Zr(1) 0.000(13) no . . .
Zr(1) C(13) C(14) C(10) 66.5(4) no . . .
C(12) C(13) C(14) Zr(1) -65.8(6) no . . .
C(12) C(13) C(14) C(10) 0.8(9) no . . .
Mo(1) C(19) C(20) Mo(1) 0.000(16) no . . .
Mo(1) C(19) C(20) C(21) -64.4(4) no . . .
Mo(1) C(19) C(20) C(25) 131.5(6) no . . .
Mo(1) C(19) C(23) Mo(1) -0.000(17) no . . .
Mo(1) C(19) C(23) C(22) 67.8(4) no . . .
Mo(1) C(19) C(23) C(28) -127.6(6) no . . .
C(20) C(19) C(23) Mo(1) -68.4(5) no . . .
C(20) C(19) C(23) C(22) -0.6(7) no . . .
C(20) C(19) C(23) C(28) 163.9(6) no . . .
C(23) C(19) C(20) Mo(1) 65.4(5) no . . .
C(23) C(19) C(20) C(21) 1.0(7) no . . .
C(23) C(19) C(20) C(25) -163.1(6) no . . .
C(24) C(19) C(20) Mo(1) -130.8(7) no . . .
C(24) C(19) C(20) C(21) 164.8(6) no . . .
C(24) C(19) C(20) C(25) 0.7(11) no . . .
C(24) C(19) C(23) Mo(1) 126.9(7) no . . .
C(24) C(19) C(23) C(22) -165.3(6) no . . .
C(24) C(19) C(23) C(28) -0.8(11) no . . .
Mo(1) C(20) C(21) Mo(1) -0.000(13) no . . .
Mo(1) C(20) C(21) C(22) -61.0(5) no . . .
Mo(1) C(20) C(21) C(26) 122.8(6) no . . .
C(19) C(20) C(21) Mo(1) 60.0(5) no . . .
C(19) C(20) C(21) C(22) -1.0(8) no . . .
C(19) C(20) C(21) C(26) -177.2(6) no . . .
C(25) C(20) C(21) Mo(1) -135.0(6) no . . .
C(25) C(20) C(21) C(22) 164.0(6) no . . .
C(25) C(20) C(21) C(26) -12.2(10) no . . .
Mo(1) C(21) C(22) Mo(1) 0.000(13) no . . .
Mo(1) C(21) C(22) C(23) -60.5(4) no . . .
Mo(1) C(21) C(22) C(27) 138.2(6) no . . .
C(20) C(21) C(22) Mo(1) 61.2(5) no . . .
C(20) C(21) C(22) C(23) 0.6(8) no . . .
C(20) C(21) C(22) C(27) -160.6(6) no . . .
C(26) C(21) C(22) Mo(1) -122.6(7) no . . .
C(26) C(21) C(22) C(23) 176.8(6) no . . .
C(26) C(21) C(22) C(27) 15.6(10) no . . .
Mo(1) C(22) C(23) Mo(1) 0.000(18) no . . .
Mo(1) C(22) C(23) C(19) -64.5(4) no . . .
Mo(1) C(22) C(23) C(28) 131.9(7) no . . .
C(21) C(22) C(23) Mo(1) 64.5(5) no . . .
C(21) C(22) C(23) C(19) 0.0(7) no . . .
C(21) C(22) C(23) C(28) -163.6(6) no . . .
C(27) C(22) C(23) Mo(1) -134.9(8) no . . .
C(27) C(22) C(23) C(19) 160.7(7) no . . .
C(27) C(22) C(23) C(28) -2.9(12) no . . .
Zr(1) C(29) C(30) C(31) 172.9(4) no . . .
C(29) C(30) C(31) C(32) -175.0(6) no . . .
C(33) C(33) C(34) C(35) 176.6 no 2_676 . .
C(34) C(33) C(33) C(34) -180.0 no . 2_676 2_676
